data_7062113
loop_
_publ_author_name
'Gwak, Geonwoo'
'An, Seonghyeon'
'Kim, Dongwon'
'Di Serio, Martino'
'Jung, Ok-Sang'

_publ_section_title
;
 Water-reservoir properties dependent on packing modes of [Ni(ii)3L6]
 cages
;
_journal_issue 48
_journal_name_full 'New Journal of Chemistry'
_journal_page_first 23239
_journal_page_last 23244
_journal_paper_doi 10.1039/D2NJ04751A
_journal_volume 46
_journal_year 2022
_chemical_formula_moiety 'C102 H144  N12 Ni3 O6 Si6, 6Br, 38(H2O)'
_chemical_formula_sum 'C102 H220 Br6 N12 Ni3 O44 Si6'
_chemical_formula_weight 3143.02
_space_group_crystal_system tetragonal
_space_group_IT_number 114
_space_group_name_Hall 'P -4 2n'
_space_group_name_H-M_alt 'P -4 21 c'
_atom_sites_solution_hydrogens geom
_atom_sites_solution_primary direct
_audit_creation_method SHELXL-2019/2
_audit_update_record
;
2022-11-05 deposited with the CCDC.	2022-11-09 downloaded from the CCDC.
;
_cell_angle_alpha 90
_cell_angle_beta 90
_cell_angle_gamma 90
_cell_formula_units_Z 8
_cell_length_a 31.291(4)
_cell_length_b 31.291(4)
_cell_length_c 31.796(6)
_cell_measurement_reflns_used 457515
_cell_measurement_temperature 223(2)
_cell_measurement_theta_max 33.858
_cell_measurement_theta_min 0.447
_cell_volume 31132(8)
_computing_cell_refinement 'HKL3000sm (Otwinowski & Minor, 1997)'
_computing_data_collection 'PAL BL2D-SMDC Program (Shin et. al, 2016)'
_computing_data_reduction 'HKL3000sm (Otwinowski & Minor, 1997)'
_computing_structure_refinement SHELXL
_computing_structure_solution 'SHELXS-2013/1 (Sheldrick, 2013)'
_diffrn_ambient_temperature 223(2)
_diffrn_measured_fraction_theta_full 1.000
_diffrn_measured_fraction_theta_max 1.000
_diffrn_measurement_device_type 'Rayonix MX225HS CCD area detector'
_diffrn_measurement_method 'omega scan'
_diffrn_radiation_type synchrotron
_diffrn_radiation_wavelength 0.780
_diffrn_reflns_av_R_equivalents 0.0960
_diffrn_reflns_av_unetI/netI 0.0473
_diffrn_reflns_Laue_measured_fraction_full 1.000
_diffrn_reflns_Laue_measured_fraction_max 1.000
_diffrn_reflns_limit_h_max 37
_diffrn_reflns_limit_h_min -37
_diffrn_reflns_limit_k_max 37
_diffrn_reflns_limit_k_min -37
_diffrn_reflns_limit_l_max 38
_diffrn_reflns_limit_l_min -38
_diffrn_reflns_number 201340
_diffrn_reflns_point_group_measured_fraction_full 1.000
_diffrn_reflns_point_group_measured_fraction_max 1.000
_diffrn_reflns_theta_full 27.905
_diffrn_reflns_theta_max 28.000
_diffrn_reflns_theta_min 1.406
_diffrn_source 'PLSII 2D bending magnet'
_exptl_absorpt_coefficient_mu 2.542
_exptl_absorpt_correction_T_max 1.000
_exptl_absorpt_correction_T_min 0.878
_exptl_absorpt_correction_type empirical
_exptl_absorpt_process_details 'HKL3000sm Scalepack(Otwinowski et.al,2003)'
_exptl_crystal_colour blue
_exptl_crystal_density_diffrn 1.341
_exptl_crystal_description block
_exptl_crystal_F_000 13168
_exptl_crystal_size_max 0.400
_exptl_crystal_size_mid 0.400
_exptl_crystal_size_min 0.200
_refine_diff_density_max 0.711
_refine_diff_density_min -0.354
_refine_diff_density_rms 0.054
_refine_ls_abs_structure_details
;
 Flack x determined using 6886 quotients [(I+)-(I-)]/[(I+)+(I-)]
 (Parsons, Flack and Wagner, Acta Cryst. B69 (2013) 249-259).
;
_refine_ls_abs_structure_Flack 0.035(3)
_refine_ls_extinction_method none
_refine_ls_goodness_of_fit_ref 0.996
_refine_ls_hydrogen_treatment constr
_refine_ls_matrix_type full
_refine_ls_number_parameters 1254
_refine_ls_number_reflns 28460
_refine_ls_number_restraints 1972
_refine_ls_restrained_S_all 0.999
_refine_ls_R_factor_all 0.0879
_refine_ls_R_factor_gt 0.0584
_refine_ls_shift/su_max 0.001
_refine_ls_shift/su_mean 0.000
_refine_ls_structure_factor_coef Fsqd
_refine_ls_weighting_details 'w=1/[\s^2^(Fo^2^)+(0.1144P)^2^] where P=(Fo^2^+2Fc^2^)/3'
_refine_ls_weighting_scheme calc
_refine_ls_wR_factor_gt 0.1672
_refine_ls_wR_factor_ref 0.1861
_reflns_Friedel_coverage 0.888
_reflns_Friedel_fraction_full 1.000
_reflns_Friedel_fraction_max 1.000
_reflns_number_gt 18768
_reflns_number_total 28460
_reflns_threshold_expression 'I > 2\s(I)'
_cod_data_source_file d2nj04751a2.cif
_cod_data_source_block NiBr2_L2
_cod_depositor_comments 'Adding full bibliography for 7062110--7062113.cif.'
_cod_original_cell_volume 31132(11)
_cod_database_code 7062113
_shelx_shelxl_version_number 2019/2
_shelx_space_group_comment
;
The symmetry employed for this shelxl refinement is uniquely defined
by the following loop, which should always be used as a source of
symmetry information in preference to the above space-group names.
They are only intended as comments.
;
_shelx_estimated_absorpt_t_min 0.430
_shelx_estimated_absorpt_t_max 0.630

loop_
_space_group_symop_operation_xyz
'x, y, z'
'-x, -y, z'
'y, -x, -z'
'-y, x, -z'
'-x+1/2, y+1/2, -z+1/2'
'x+1/2, -y+1/2, -z+1/2'
'-y+1/2, -x+1/2, z+1/2'
'y+1/2, x+1/2, z+1/2'

loop_
_atom_site_label
_atom_site_type_symbol
_atom_site_fract_x
_atom_site_fract_y
_atom_site_fract_z
_atom_site_U_iso_or_equiv
_atom_site_adp_type
_atom_site_occupancy
_atom_site_site_symmetry_order
_atom_site_calc_flag
_atom_site_refinement_flags_posn
_atom_site_refinement_flags_adp
_atom_site_refinement_flags_occupancy
_atom_site_disorder_assembly
_atom_site_disorder_group
Br1 Br 0.30016(3) 0.76053(3) 0.76117(3) 0.0838(3) Uani 1 1 d . . . . .
Br2 Br 0.35530(3) 0.65821(3) 0.65099(3) 0.0862(3) Uani 1 1 d . . . . .
Br3 Br 0.56107(10) 0.84731(9) 0.59328(9) 0.1372(14) Uani 0.525(5) 1 d . . P . .
Br4 Br 0.06480(8) 0.63774(13) 0.72681(12) 0.217(2) Uani 0.635(6) 1 d . . P . .
Br5 Br 0.1199(4) 0.9607(2) 0.6417(3) 0.404(8) Uani 0.528(9) 1 d . U P . .
Br6 Br 0.0467(3) 1.0017(3) 0.6766(2) 0.203(5) Uani 0.281(6) 1 d . . P . .
Br7 Br 0.3452(7) 0.6036(7) 1.0482(7) 0.726(18) Uani 0.605(13) 1 d . U P . .
Br8 Br 0.2373(10) 0.5146(5) 0.9060(4) 0.94(3) Uani 0.607(9) 1 d . . P . .
Br9 Br 0.5115(3) 0.8340(3) 0.5232(4) 0.327(8) Uani 0.391(8) 1 d . . P . .
Br10 Br 0.1064(4) 0.6851(6) 0.5212(5) 0.405(11) Uani 0.401(8) 1 d . . P . .
Ni1 Ni 0.33113(3) 0.80926(3) 0.62007(3) 0.0737(3) Uani 1 1 d . . . . .
Ni2 Ni 0.43314(3) 0.68361(4) 0.78123(4) 0.0906(3) Uani 1 1 d . . . . .
Ni3 Ni 0.21791(3) 0.63736(3) 0.71903(4) 0.0791(3) Uani 1 1 d . . . . .
Si1 Si 0.48933(8) 0.70922(8) 0.60652(10) 0.0972(8) Uani 1 1 d . U . . .
Si2 Si 0.36612(10) 0.52233(8) 0.71554(17) 0.1374(15) Uani 1 1 d . U . . .
Si1A Si 0.25274(9) 0.66031(9) 0.53930(8) 0.0929(8) Uani 1 1 d . U . . .
Si3 Si 0.27988(11) 0.67901(11) 0.88850(9) 0.1072(9) Uani 1 1 d . U . . .
Si5 Si 0.40505(7) 0.86814(8) 0.77985(9) 0.0859(7) Uani 1 1 d . U . . .
Si6 Si 0.16822(8) 0.81828(9) 0.71080(10) 0.0980(8) Uani 1 1 d . U . . .
O1 O 0.1624(2) 0.5995(2) 0.7250(2) 0.108(2) Uani 1 1 d . . . . .
O2 O 0.27334(16) 0.67353(16) 0.71254(18) 0.0789(14) Uani 1 1 d . . . . .
O3 O 0.3341(2) 0.8599(2) 0.5760(2) 0.1008(18) Uani 1 1 d . . . . .
O4 O 0.32735(18) 0.75893(16) 0.66321(17) 0.0772(13) Uani 1 1 d . . . . .
O5 O 0.37979(16) 0.69609(18) 0.74398(18) 0.0794(14) Uani 1 1 d . . . . .
O6 O 0.4889(2) 0.6725(3) 0.8187(3) 0.139(3) Uani 1 1 d . . . . .
N1A N 0.2800(2) 0.7806(2) 0.5859(2) 0.0819(17) Uani 1 1 d . U . . .
N1B N 0.1817(2) 0.6873(2) 0.6916(2) 0.0828(18) Uani 1 1 d . U . . .
N1C N 0.2074(2) 0.6636(2) 0.7792(2) 0.0849(18) Uani 1 1 d . U . . .
N1D N 0.4242(2) 0.7419(3) 0.8128(3) 0.092(2) Uani 1 1 d . U . . .
N1E N 0.3755(2) 0.7749(2) 0.5846(2) 0.0806(17) Uani 1 1 d . U . . .
N1F N 0.2547(2) 0.5875(2) 0.7451(2) 0.0848(18) Uani 1 1 d . U . . .
N2A N 0.2270(2) 0.6120(2) 0.6581(2) 0.0827(18) Uani 1 1 d . U . . .
N2B N 0.2854(2) 0.8443(2) 0.6553(2) 0.0810(17) Uani 1 1 d . U . . .
N2C N 0.3916(3) 0.6524(3) 0.8246(3) 0.102(2) Uani 1 1 d . U . . .
N2D N 0.3812(2) 0.83640(19) 0.6550(2) 0.0738(16) Uani 1 1 d . U . . .
N2E N 0.4724(2) 0.7142(2) 0.7362(3) 0.096(2) Uani 1 1 d . U . . .
C1A C 0.2454(3) 0.8029(3) 0.5731(3) 0.092(2) Uani 1 1 d . U . . .
H1A H 0.245030 0.832449 0.578201 0.111 Uiso 1 1 calc R U . . .
C1B C 0.1567(3) 0.6816(3) 0.6589(3) 0.098(3) Uani 1 1 d . U . . .
H1B H 0.153978 0.653657 0.648467 0.118 Uiso 1 1 calc R U . . .
C1C C 0.1677(3) 0.6682(3) 0.7927(3) 0.102(3) Uani 1 1 d . U . . .
H1C H 0.144885 0.665622 0.773704 0.122 Uiso 1 1 calc R U . . .
C1D C 0.4313(4) 0.7432(4) 0.8530(4) 0.113(3) Uani 1 1 d . U . . .
H1D H 0.437332 0.717598 0.867239 0.135 Uiso 1 1 calc R U . . .
C1E C 0.3764(4) 0.7797(3) 0.5422(3) 0.099(3) Uani 1 1 d . U . . .
H1E H 0.353261 0.793400 0.528922 0.119 Uiso 1 1 calc R U . . .
C1F C 0.2444(3) 0.5697(3) 0.7817(4) 0.100(3) Uani 1 1 d . U . . .
H1F H 0.218688 0.577635 0.794842 0.121 Uiso 1 1 calc R U . . .
C2A C 0.2107(3) 0.7854(4) 0.5532(3) 0.107(3) Uani 1 1 d . U . . .
H2A H 0.187487 0.802753 0.545501 0.128 Uiso 1 1 calc R U . . .
C2B C 0.1342(3) 0.7131(4) 0.6388(4) 0.110(3) Uani 1 1 d . U . . .
H2B H 0.116175 0.707023 0.615918 0.132 Uiso 1 1 calc R U . . .
C2C C 0.1593(4) 0.6772(4) 0.8357(3) 0.112(3) Uani 1 1 d . U . . .
H2C H 0.131097 0.681595 0.844888 0.135 Uiso 1 1 calc R U . . .
C2D C 0.4304(4) 0.7809(5) 0.8758(4) 0.125(4) Uani 1 1 d . U . . .
H2D H 0.433993 0.781260 0.905199 0.150 Uiso 1 1 calc R U . . .
C2E C 0.4100(4) 0.7654(4) 0.5177(3) 0.104(3) Uani 1 1 d . U . . .
H2E H 0.410030 0.769899 0.488467 0.124 Uiso 1 1 calc R U . . .
C2F C 0.2706(4) 0.5398(3) 0.8009(4) 0.112(3) Uani 1 1 d . U . . .
H2F H 0.262192 0.529069 0.827273 0.135 Uiso 1 1 calc R U . . .
C3A C 0.2102(4) 0.7429(4) 0.5447(3) 0.100(3) Uani 1 1 d . U . . .
H3A H 0.186084 0.729991 0.532411 0.120 Uiso 1 1 calc R U . . .
C3B C 0.1391(3) 0.7537(4) 0.6535(4) 0.116(3) Uani 1 1 d . U . . .
H3B H 0.124469 0.776325 0.640487 0.139 Uiso 1 1 calc R U . . .
C3C C 0.1922(4) 0.6793(4) 0.8634(4) 0.116(3) Uani 1 1 d . U . . .
H3C H 0.186447 0.684152 0.892067 0.139 Uiso 1 1 calc R U . . .
C3D C 0.4240(3) 0.8182(4) 0.8531(4) 0.106(3) Uani 1 1 d . U . . .
H3D H 0.425611 0.844615 0.867037 0.127 Uiso 1 1 calc R U . . .
C3E C 0.4434(4) 0.7442(3) 0.5369(4) 0.104(3) Uani 1 1 d . U . . .
H3E H 0.466493 0.734296 0.520681 0.125 Uiso 1 1 calc R U . . .
C3F C 0.3075(4) 0.5252(3) 0.7841(4) 0.116(3) Uani 1 1 d . U . . .
H3F H 0.324587 0.504743 0.797688 0.139 Uiso 1 1 calc R U . . .
C4A C 0.2480(3) 0.7178(3) 0.5551(3) 0.085(2) Uani 1 1 d . U . . .
C4B C 0.1655(3) 0.7617(3) 0.6876(3) 0.089(2) Uani 1 1 d . U . . .
C4C C 0.2345(3) 0.6744(3) 0.8502(3) 0.097(3) Uani 1 1 d . U . . .
C4D C 0.4152(3) 0.8176(3) 0.8106(3) 0.087(2) Uani 1 1 d . U . . .
C4E C 0.4430(3) 0.7377(3) 0.5790(3) 0.089(2) Uani 1 1 d . U . . .
C4F C 0.3183(3) 0.5426(3) 0.7452(4) 0.116(3) Uani 1 1 d . U . . .
C5A C 0.2796(3) 0.7395(3) 0.5757(3) 0.086(2) Uani 1 1 d . U . . .
H5A H 0.303732 0.723514 0.583457 0.104 Uiso 1 1 calc R U . . .
C5B C 0.1862(2) 0.7284(3) 0.7041(3) 0.087(2) Uani 1 1 d . U . . .
H5B H 0.205444 0.734015 0.726146 0.104 Uiso 1 1 calc R U . . .
C5C C 0.2399(3) 0.6673(3) 0.8074(3) 0.087(2) Uani 1 1 d . U . . .
H5C H 0.268047 0.664852 0.797236 0.104 Uiso 1 1 calc R U . . .
C5D C 0.4160(2) 0.7778(3) 0.7919(3) 0.082(2) Uani 1 1 d . U . . .
H5D H 0.410303 0.775981 0.762950 0.099 Uiso 1 1 calc R U . . .
C5E C 0.4086(3) 0.7544(3) 0.6009(3) 0.083(2) Uani 1 1 d . U . . .
H5E H 0.408804 0.750877 0.630239 0.100 Uiso 1 1 calc R U . . .
C5F C 0.2906(3) 0.5744(3) 0.7285(3) 0.093(3) Uani 1 1 d . U . . .
H5F H 0.298929 0.587362 0.703153 0.111 Uiso 1 1 calc R U . . .
C6A C 0.2377(2) 0.6361(3) 0.6252(3) 0.075(2) Uani 1 1 d . U . . .
H6A H 0.247715 0.663891 0.630683 0.089 Uiso 1 1 calc R U . . .
C6B C 0.2510(3) 0.8256(3) 0.6715(3) 0.083(2) Uani 1 1 d . U . . .
H6B H 0.250156 0.795586 0.671171 0.100 Uiso 1 1 calc R U . . .
C6C C 0.4017(4) 0.6130(4) 0.8389(4) 0.123(4) Uani 1 1 d . U . . .
H6C H 0.427393 0.600069 0.830300 0.148 Uiso 1 1 calc R U . . .
C6D C 0.3790(2) 0.8416(2) 0.6970(3) 0.0692(18) Uani 1 1 d . U . . .
H6D H 0.353455 0.833758 0.710387 0.083 Uiso 1 1 calc R U . . .
C6E C 0.4695(3) 0.7065(3) 0.6950(4) 0.090(2) Uani 1 1 d . U . . .
H6E H 0.449579 0.685686 0.686636 0.108 Uiso 1 1 calc R U . . .
C7A C 0.2351(3) 0.6239(3) 0.5842(3) 0.088(2) Uani 1 1 d . U . . .
C7B C 0.2162(3) 0.8467(3) 0.6888(3) 0.087(2) Uani 1 1 d . U . . .
C7C C 0.3749(4) 0.5916(4) 0.8661(4) 0.131(4) Uani 1 1 d . U . . .
H7C H 0.382475 0.564295 0.875927 0.158 Uiso 1 1 calc R U . . .
C7D C 0.4117(2) 0.8575(2) 0.7219(3) 0.079(2) Uani 1 1 d . U . . .
C7E C 0.4927(3) 0.7260(3) 0.6633(3) 0.094(2) Uani 1 1 d . U . . .
C8A C 0.2200(3) 0.5832(3) 0.5759(3) 0.103(3) Uani 1 1 d . U . . .
H8A H 0.217193 0.573473 0.548003 0.123 Uiso 1 1 calc R U . . .
C8B C 0.2195(4) 0.8909(3) 0.6881(4) 0.113(3) Uani 1 1 d . U . . .
H8B H 0.197001 0.907446 0.698870 0.135 Uiso 1 1 calc R U . . .
C8C C 0.3386(4) 0.6090(4) 0.8784(4) 0.119(3) Uani 1 1 d . U . . .
H8C H 0.319622 0.592967 0.894958 0.143 Uiso 1 1 calc R U . . .
C8D C 0.4495(3) 0.8666(3) 0.7012(4) 0.103(3) Uani 1 1 d . U . . .
H8D H 0.473431 0.875583 0.716800 0.124 Uiso 1 1 calc R U . . .
C8E C 0.5212(3) 0.7581(3) 0.6770(4) 0.109(3) Uani 1 1 d . U . . .
H8E H 0.537992 0.773118 0.657443 0.131 Uiso 1 1 calc R U . . .
C9A C 0.2092(3) 0.5575(3) 0.6088(3) 0.101(3) Uani 1 1 d . U . . .
H9A H 0.199559 0.529436 0.603887 0.121 Uiso 1 1 calc R U . . .
C9B C 0.2550(4) 0.9110(3) 0.6719(4) 0.117(3) Uani 1 1 d . U . . .
H9B H 0.256929 0.940935 0.671470 0.141 Uiso 1 1 calc R U . . .
C9C C 0.3280(3) 0.6505(4) 0.8674(3) 0.099(3) Uani 1 1 d . U . . .
C9D C 0.4526(3) 0.8627(4) 0.6590(4) 0.106(3) Uani 1 1 d . U . . .
H9D H 0.477890 0.870680 0.645070 0.127 Uiso 1 1 calc R U . . .
C9E C 0.5242(3) 0.7672(4) 0.7184(4) 0.114(3) Uani 1 1 d . U . . .
H9E H 0.542661 0.788977 0.727493 0.137 Uiso 1 1 calc R U . . .
C10A C 0.2125(3) 0.5726(3) 0.6487(3) 0.092(2) Uani 1 1 d . U . . .
H10A H 0.204097 0.554613 0.670907 0.110 Uiso 1 1 calc R U . . .
C10B C 0.2877(3) 0.8857(3) 0.6564(3) 0.094(3) Uani 1 1 d . U . . .
H10B H 0.312547 0.899115 0.646342 0.112 Uiso 1 1 calc R U . . .
C10C C 0.3556(3) 0.6695(3) 0.8387(3) 0.091(2) Uani 1 1 d . U . . .
H10C H 0.348047 0.696636 0.828414 0.109 Uiso 1 1 calc R U . . .
C10D C 0.4187(3) 0.8471(3) 0.6366(3) 0.091(2) Uani 1 1 d . U . . .
H10D H 0.421618 0.843650 0.607352 0.110 Uiso 1 1 calc R U . . .
C10E C 0.5017(3) 0.7459(3) 0.7461(5) 0.115(3) Uani 1 1 d . U . . .
H10E H 0.505587 0.752538 0.774673 0.138 Uiso 1 1 calc R U . . .
C11A C 0.2200(4) 0.6470(4) 0.4929(3) 0.130(4) Uani 1 1 d . U . . .
H11A H 0.190068 0.651941 0.499251 0.195 Uiso 1 1 calc R U . . .
H11B H 0.224191 0.617237 0.485547 0.195 Uiso 1 1 calc R U . . .
H11C H 0.228464 0.664939 0.469411 0.195 Uiso 1 1 calc R U . . .
C11B C 0.1194(3) 0.8498(4) 0.6954(5) 0.135(4) Uani 1 1 d . U . . .
H11D H 0.094523 0.831334 0.696175 0.203 Uiso 1 1 calc R U . . .
H11E H 0.123098 0.860982 0.667197 0.203 Uiso 1 1 calc R U . . .
H11F H 0.115495 0.873276 0.714940 0.203 Uiso 1 1 calc R U . . .
C11C C 0.2633(4) 0.6492(6) 0.9349(4) 0.150(5) Uani 1 1 d . U . . .
H11G H 0.283342 0.654311 0.957583 0.225 Uiso 1 1 calc R U . . .
H11H H 0.262564 0.618947 0.928386 0.225 Uiso 1 1 calc R U . . .
H11I H 0.234989 0.658548 0.943436 0.225 Uiso 1 1 calc R U . . .
C11D C 0.4453(3) 0.9082(3) 0.7967(3) 0.106(3) Uani 1 1 d . U . . .
H11J H 0.450362 0.928308 0.774036 0.159 Uiso 1 1 calc R U . . .
H11K H 0.471791 0.893847 0.803818 0.159 Uiso 1 1 calc R U . . .
H11L H 0.434738 0.923484 0.821183 0.159 Uiso 1 1 calc R U . . .
C11E C 0.5384(3) 0.7244(3) 0.5791(4) 0.111(3) Uani 1 1 d . U . . .
H11M H 0.555585 0.699107 0.573915 0.166 Uiso 1 1 calc R U . . .
H11N H 0.554491 0.744352 0.596233 0.166 Uiso 1 1 calc R U . . .
H11O H 0.531244 0.737767 0.552456 0.166 Uiso 1 1 calc R U . . .
C11F C 0.3784(5) 0.4666(4) 0.7379(6) 0.181(6) Uani 1 1 d . U . . .
H11P H 0.352314 0.449840 0.738783 0.272 Uiso 1 1 calc R U . . .
H11Q H 0.389771 0.469450 0.766180 0.272 Uiso 1 1 calc R U . . .
H11R H 0.399207 0.452427 0.720191 0.272 Uiso 1 1 calc R U . . .
C12A C 0.3105(3) 0.6497(3) 0.5272(3) 0.094(2) Uani 1 1 d . U . . .
H12A H 0.328132 0.658784 0.551441 0.113 Uiso 1 1 calc R U . . .
C12B C 0.1743(3) 0.8145(3) 0.7697(3) 0.098(3) Uani 1 1 d . U . . .
H12B H 0.200167 0.797143 0.775496 0.118 Uiso 1 1 calc R U . . .
C12C C 0.2931(4) 0.7355(4) 0.8984(4) 0.130(4) Uani 1 1 d D U . . .
H12C H 0.306221 0.746323 0.872130 0.156 Uiso 1 1 calc R U . . .
C12D C 0.3481(3) 0.8872(4) 0.7912(4) 0.112(3) Uani 1 1 d . U . . .
H12D H 0.327863 0.865459 0.780518 0.135 Uiso 1 1 calc R U . . .
C12E C 0.4822(3) 0.6490(3) 0.6039(4) 0.121(3) Uani 1 1 d D U . . .
H12E H 0.455059 0.641861 0.618304 0.145 Uiso 1 1 calc R U . . .
C12F C 0.3550(3) 0.5220(3) 0.6576(4) 0.132(3) Uani 1 1 d D U . . .
H12F H 0.349614 0.551907 0.649032 0.158 Uiso 1 1 calc R U . . .
C13A C 0.3174(4) 0.6018(3) 0.5197(4) 0.114(3) Uani 1 1 d . U . . .
H13A H 0.310275 0.585709 0.545226 0.137 Uiso 1 1 calc R U . . .
H13B H 0.298898 0.591845 0.496881 0.137 Uiso 1 1 calc R U . . .
C13B C 0.1350(4) 0.7905(5) 0.7898(4) 0.143(4) Uani 1 1 d . U . . .
H13C H 0.108626 0.805153 0.781344 0.172 Uiso 1 1 calc R U . . .
H13D H 0.133797 0.761358 0.778639 0.172 Uiso 1 1 calc R U . . .
C13C C 0.3277(5) 0.7403(4) 0.9329(5) 0.154(5) Uani 1 1 d D U . . .
H13E H 0.316651 0.728561 0.959299 0.185 Uiso 1 1 calc R U . . .
H13F H 0.352814 0.723467 0.924859 0.185 Uiso 1 1 calc R U . . .
C13D C 0.3406(3) 0.8929(5) 0.8370(4) 0.128(4) Uani 1 1 d D U . . .
H13G H 0.361839 0.912979 0.848056 0.154 Uiso 1 1 calc R U . . .
H13H H 0.345125 0.865377 0.851098 0.154 Uiso 1 1 calc R U . . .
C13E C 0.4791(4) 0.6335(3) 0.5603(5) 0.159(5) Uani 1 1 d D U . . .
H13I H 0.504811 0.642468 0.545161 0.191 Uiso 1 1 calc R U . . .
H13J H 0.454595 0.647413 0.546887 0.191 Uiso 1 1 calc R U . . .
C13F C 0.3144(3) 0.4971(4) 0.6492(5) 0.148(4) Uani 1 1 d D U . . .
H13K H 0.290184 0.511129 0.663113 0.178 Uiso 1 1 calc R U . . .
H13L H 0.317027 0.468135 0.660586 0.178 Uiso 1 1 calc R U . . .
C14A C 0.3633(4) 0.5948(3) 0.5084(4) 0.120(3) Uani 1 1 d . U . . .
H14A H 0.380837 0.603361 0.532520 0.144 Uiso 1 1 calc R U . . .
H14B H 0.367649 0.564120 0.504153 0.144 Uiso 1 1 calc R U . . .
C14B C 0.1366(6) 0.7885(6) 0.8364(4) 0.181(6) Uani 1 1 d . U . . .
H14C H 0.160286 0.770054 0.845295 0.217 Uiso 1 1 calc R U . . .
H14D H 0.109975 0.776394 0.847330 0.217 Uiso 1 1 calc R U . . .
C14C C 0.3412(5) 0.7852(4) 0.9401(5) 0.164(5) Uani 1 1 d D U . . .
H14E H 0.355858 0.796167 0.915125 0.197 Uiso 1 1 calc R U . . .
H14F H 0.361104 0.786490 0.963867 0.197 Uiso 1 1 calc R U . . .
C14D C 0.2964(4) 0.9091(5) 0.8482(5) 0.158(5) Uani 1 1 d D U . . .
H14G H 0.274479 0.888282 0.840168 0.190 Uiso 1 1 calc R U . . .
H14K H 0.294145 0.914723 0.878406 0.190 Uiso 1 1 calc R U . . .
C14E C 0.4742(5) 0.5857(4) 0.5553(6) 0.189(6) Uani 1 1 d D U . . .
H14H H 0.446983 0.576304 0.567397 0.227 Uiso 1 1 calc R U . . .
H14I H 0.474400 0.578118 0.525353 0.227 Uiso 1 1 calc R U . . .
C14F C 0.3064(4) 0.4950(4) 0.6022(5) 0.158(5) Uani 1 1 d D U . . .
H14J H 0.299203 0.523797 0.592296 0.189 Uiso 1 1 calc R U . . .
H14L H 0.281422 0.476826 0.597228 0.189 Uiso 1 1 calc R U . . .
C15A C 0.3790(4) 0.6169(4) 0.4717(4) 0.125(4) Uani 1 1 d . U . . .
H15A H 0.364033 0.606627 0.446619 0.149 Uiso 1 1 calc R U . . .
H15B H 0.409585 0.611106 0.468155 0.149 Uiso 1 1 calc R U . . .
C15B C 0.1431(6) 0.8337(6) 0.8542(5) 0.178(6) Uani 1 1 d . U . . .
H15C H 0.144294 0.832114 0.884958 0.213 Uiso 1 1 calc R U . . .
H15D H 0.118445 0.851385 0.846560 0.213 Uiso 1 1 calc R U . . .
C15C C 0.3024(5) 0.8126(5) 0.9494(5) 0.161(5) Uani 1 1 d D U . . .
H15E H 0.289895 0.803361 0.976172 0.194 Uiso 1 1 calc R U . . .
H15F H 0.311646 0.842352 0.952792 0.194 Uiso 1 1 calc R U . . .
C15D C 0.2914(5) 0.9496(5) 0.8235(4) 0.158(5) Uani 1 1 d D U . . .
H15G H 0.313667 0.969541 0.832806 0.190 Uiso 1 1 calc R U . . .
H15L H 0.263815 0.962301 0.831041 0.190 Uiso 1 1 calc R U . . .
C15E C 0.5101(5) 0.5646(4) 0.5771(6) 0.193(6) Uani 1 1 d D U . . .
H15H H 0.536772 0.571376 0.562325 0.232 Uiso 1 1 calc R U . . .
H15I H 0.506072 0.533549 0.575834 0.232 Uiso 1 1 calc R U . . .
C15F C 0.3433(4) 0.4782(4) 0.5754(6) 0.166(5) Uani 1 1 d D U . . .
H15J H 0.349454 0.448373 0.582667 0.199 Uiso 1 1 calc R U . . .
H15K H 0.335795 0.479522 0.545479 0.199 Uiso 1 1 calc R U . . .
C16A C 0.3718(4) 0.6656(4) 0.4766(4) 0.123(4) Uani 1 1 d . U . . .
H16A H 0.390544 0.676726 0.498778 0.147 Uiso 1 1 calc R U . . .
H16B H 0.379058 0.680100 0.450265 0.147 Uiso 1 1 calc R U . . .
C16B C 0.1844(5) 0.8552(5) 0.8377(4) 0.146(4) Uani 1 1 d . U . . .
H16C H 0.187233 0.884072 0.849403 0.176 Uiso 1 1 calc R U . . .
H16D H 0.209559 0.838510 0.845922 0.176 Uiso 1 1 calc R U . . .
C16C C 0.2689(5) 0.8107(4) 0.9161(5) 0.153(5) Uani 1 1 d D U . . .
H16E H 0.279673 0.823747 0.890173 0.184 Uiso 1 1 calc R U . . .
H16F H 0.243603 0.826750 0.925169 0.184 Uiso 1 1 calc R U . . .
C16D C 0.2936(5) 0.9467(5) 0.7755(5) 0.164(5) Uani 1 1 d D U . . .
H16G H 0.289698 0.974844 0.762492 0.197 Uiso 1 1 calc R U . . .
H16H H 0.271863 0.927086 0.764517 0.197 Uiso 1 1 calc R U . . .
C16E C 0.5141(5) 0.5779(3) 0.6220(6) 0.190(6) Uani 1 1 d D U . . .
H16I H 0.539547 0.564744 0.634291 0.228 Uiso 1 1 calc R U . . .
H16J H 0.489082 0.567854 0.637684 0.228 Uiso 1 1 calc R U . . .
C16F C 0.3812(4) 0.5056(5) 0.5841(5) 0.163(5) Uani 1 1 d D U . . .
H16K H 0.375384 0.534864 0.574788 0.196 Uiso 1 1 calc R U . . .
H16L H 0.405847 0.494861 0.568361 0.196 Uiso 1 1 calc R U . . .
C17A C 0.3247(4) 0.6746(4) 0.4880(3) 0.119(3) Uani 1 1 d . U . . .
H17A H 0.321035 0.705230 0.493154 0.143 Uiso 1 1 calc R U . . .
H17B H 0.306444 0.666638 0.464247 0.143 Uiso 1 1 calc R U . . .
C17B C 0.1807(4) 0.8572(4) 0.7897(4) 0.125(3) Uani 1 1 d . U . . .
H17C H 0.156551 0.875666 0.782198 0.150 Uiso 1 1 calc R U . . .
H17D H 0.206672 0.870181 0.778195 0.150 Uiso 1 1 calc R U . . .
C17C C 0.2568(4) 0.7649(4) 0.9079(4) 0.137(4) Uani 1 1 d D U . . .
H17E H 0.241665 0.753912 0.932608 0.165 Uiso 1 1 calc R U . . .
H17F H 0.236858 0.764125 0.884168 0.165 Uiso 1 1 calc R U . . .
C17D C 0.3408(4) 0.9287(4) 0.7671(4) 0.134(4) Uani 1 1 d . U . . .
H17G H 0.344644 0.923607 0.736952 0.161 Uiso 1 1 calc R U . . .
H17H H 0.361855 0.950044 0.776007 0.161 Uiso 1 1 calc R U . . .
C17E C 0.5173(3) 0.6260(3) 0.6258(5) 0.152(4) Uani 1 1 d D U . . .
H17I H 0.516880 0.633758 0.655670 0.182 Uiso 1 1 calc R U . . .
H17J H 0.544717 0.635332 0.614123 0.182 Uiso 1 1 calc R U . . .
C17F C 0.3915(4) 0.5057(4) 0.6312(5) 0.160(5) Uani 1 1 d D U . . .
H17K H 0.398580 0.476497 0.639985 0.192 Uiso 1 1 calc R U . . .
H17L H 0.416680 0.523600 0.636069 0.192 Uiso 1 1 calc R U . . .
N2F N 0.44229(17) 0.62541(14) 0.7493(2) 0.106(2) Uani 1 1 d G U . . .
C6F C 0.40765(14) 0.59919(17) 0.7401(3) 0.110(3) Uani 1 1 d G U . . .
H6F H 0.379653 0.609528 0.743500 0.132 Uiso 1 1 calc R U . . .
C7F C 0.41442(19) 0.55769(17) 0.7260(3) 0.142(4) Uani 1 1 d G U . . .
C8F C 0.4558(2) 0.54241(17) 0.7211(4) 0.195(6) Uani 1 1 d G U . . .
H8F H 0.460397 0.514347 0.711537 0.234 Uiso 1 1 calc R U . . .
C9F C 0.49046(16) 0.5686(2) 0.7302(4) 0.196(6) Uani 1 1 d G U . . .
H9F H 0.518460 0.558290 0.726857 0.236 Uiso 1 1 calc R U . . .
C10F C 0.48370(15) 0.61012(19) 0.7443(3) 0.160(5) Uani 1 1 d G U . . .
H10F H 0.507120 0.627852 0.750498 0.192 Uiso 1 1 calc R U . . .

loop_
_atom_site_aniso_label
_atom_site_aniso_U_11
_atom_site_aniso_U_22
_atom_site_aniso_U_33
_atom_site_aniso_U_23
_atom_site_aniso_U_13
_atom_site_aniso_U_12
Br1 0.0739(5) 0.0825(5) 0.0951(6) -0.0200(4) 0.0116(4) 0.0038(4)
Br2 0.0812(5) 0.0691(5) 0.1082(7) -0.0155(4) 0.0257(5) -0.0015(4)
Br3 0.143(2) 0.130(2) 0.139(2) 0.0077(15) -0.0081(16) -0.0032(16)
Br4 0.0877(16) 0.304(5) 0.260(4) -0.154(4) 0.0205(17) -0.0115(18)
Br5 0.565(16) 0.167(5) 0.479(13) -0.033(6) -0.275(12) 0.066(7)
Br6 0.254(9) 0.202(7) 0.153(6) 0.037(5) -0.014(5) -0.094(7)
Br7 0.71(3) 0.64(2) 0.83(3) -0.07(2) -0.01(2) 0.208(19)
Br8 1.98(9) 0.413(17) 0.417(16) -0.012(13) 0.51(3) -0.17(3)
Br9 0.276(9) 0.223(8) 0.482(17) 0.134(9) -0.160(10) -0.117(7)
Br10 0.231(10) 0.59(3) 0.393(17) -0.090(16) -0.003(9) -0.072(12)
Ni1 0.0732(6) 0.0618(6) 0.0861(7) -0.0071(5) 0.0043(5) 0.0002(4)
Ni2 0.0649(6) 0.0842(7) 0.1228(9) 0.0157(6) 0.0042(6) 0.0040(5)
Ni3 0.0648(6) 0.0785(6) 0.0939(7) -0.0174(5) 0.0215(5) -0.0094(5)
Si1 0.0727(15) 0.0676(14) 0.151(2) -0.0130(14) 0.0425(15) -0.0022(11)
Si2 0.0926(19) 0.0545(13) 0.265(5) 0.012(2) 0.051(2) 0.0032(12)
Si1A 0.1081(19) 0.0971(17) 0.0736(15) -0.0233(12) 0.0139(13) -0.0284(14)
Si3 0.110(2) 0.128(2) 0.0839(17) -0.0016(15) 0.0131(15) -0.0106(17)
Si5 0.0694(13) 0.0815(15) 0.1066(17) -0.0266(13) -0.0022(12) 0.0003(11)
Si6 0.0625(13) 0.0898(16) 0.142(2) -0.0253(15) 0.0033(13) 0.0138(11)
O1 0.086(4) 0.120(5) 0.117(5) -0.031(4) 0.034(3) -0.036(3)
O2 0.069(3) 0.066(3) 0.102(4) -0.013(3) 0.021(3) -0.013(2)
O3 0.102(4) 0.089(4) 0.111(4) 0.017(3) -0.002(3) -0.002(3)
O4 0.084(3) 0.059(3) 0.088(3) -0.003(2) 0.006(3) 0.001(2)
O5 0.065(3) 0.081(3) 0.092(4) -0.006(3) 0.003(3) 0.005(2)
O6 0.086(5) 0.138(6) 0.193(8) 0.035(6) -0.030(5) 0.015(4)
N1A 0.081(4) 0.067(4) 0.098(5) -0.007(3) 0.005(3) -0.004(3)
N1B 0.067(4) 0.085(4) 0.096(5) -0.025(3) 0.007(3) -0.006(3)
N1C 0.061(4) 0.096(4) 0.098(4) -0.020(4) 0.022(3) -0.010(3)
N1D 0.085(5) 0.092(5) 0.099(5) 0.001(4) -0.012(4) -0.007(4)
N1E 0.084(4) 0.085(4) 0.072(4) -0.009(3) 0.011(3) -0.008(3)
N1F 0.082(4) 0.069(4) 0.103(5) 0.003(3) 0.031(4) -0.007(3)
N2A 0.075(4) 0.080(4) 0.093(4) -0.018(3) 0.024(3) -0.014(3)
N2B 0.068(4) 0.067(4) 0.108(5) -0.013(3) -0.002(3) 0.004(3)
N2C 0.079(5) 0.102(5) 0.125(6) 0.026(4) 0.003(4) -0.002(4)
N2D 0.074(4) 0.062(3) 0.086(4) -0.008(3) 0.005(3) 0.002(3)
N2E 0.067(4) 0.077(4) 0.145(6) 0.008(4) 0.017(4) 0.009(3)
C1A 0.087(6) 0.090(5) 0.100(6) -0.013(5) -0.012(5) -0.003(4)
C1B 0.064(5) 0.104(6) 0.127(7) -0.034(5) 0.006(5) 0.002(4)
C1C 0.077(5) 0.110(7) 0.119(7) -0.023(5) 0.016(5) -0.018(5)
C1D 0.114(7) 0.119(7) 0.105(7) 0.003(6) -0.020(6) -0.015(6)
C1E 0.114(6) 0.087(6) 0.098(6) -0.006(5) 0.015(5) -0.010(5)
C1F 0.094(6) 0.090(6) 0.118(7) -0.010(5) 0.029(5) -0.020(5)
C2A 0.097(6) 0.105(7) 0.118(7) 0.002(6) -0.023(5) -0.004(5)
C2B 0.095(6) 0.117(7) 0.119(7) -0.027(6) -0.024(5) 0.005(6)
C2C 0.095(6) 0.140(8) 0.102(7) -0.030(6) 0.028(5) -0.017(6)
C2D 0.124(8) 0.144(9) 0.108(7) -0.012(7) -0.028(6) -0.022(7)
C2E 0.120(7) 0.110(7) 0.082(6) -0.031(5) 0.027(5) -0.016(6)
C2F 0.116(8) 0.092(6) 0.129(8) 0.019(6) 0.014(6) -0.024(6)
C3A 0.108(6) 0.112(7) 0.079(5) -0.013(5) 0.001(5) -0.024(5)
C3B 0.084(6) 0.110(7) 0.153(8) -0.010(6) -0.008(6) 0.012(5)
C3C 0.095(7) 0.141(8) 0.113(7) -0.036(6) 0.033(5) -0.019(6)
C3D 0.103(7) 0.103(6) 0.110(7) -0.011(5) -0.007(5) -0.009(5)
C3E 0.107(7) 0.099(6) 0.106(7) -0.028(5) 0.039(5) -0.016(5)
C3F 0.107(7) 0.072(5) 0.168(9) 0.012(6) 0.012(7) -0.015(5)
C4A 0.093(5) 0.099(5) 0.064(4) -0.007(4) 0.005(4) -0.020(4)
C4B 0.056(4) 0.091(5) 0.120(6) -0.015(5) 0.007(4) 0.012(4)
C4C 0.093(5) 0.117(7) 0.080(5) -0.016(5) 0.020(4) -0.025(5)
C4D 0.073(5) 0.098(5) 0.090(5) -0.023(4) -0.001(4) -0.005(4)
C4E 0.087(5) 0.071(5) 0.109(6) -0.017(4) 0.038(4) -0.015(4)
C4F 0.103(6) 0.060(5) 0.185(9) 0.007(5) 0.028(6) -0.007(4)
C5A 0.089(5) 0.091(6) 0.079(5) -0.014(4) 0.003(4) -0.005(4)
C5B 0.049(4) 0.101(6) 0.110(6) -0.021(5) 0.007(4) -0.003(4)
C5C 0.071(5) 0.094(6) 0.095(6) -0.014(4) 0.025(4) -0.006(4)
C5D 0.063(4) 0.086(5) 0.098(6) -0.007(4) 0.004(4) -0.001(4)
C5E 0.086(5) 0.071(5) 0.093(5) -0.013(4) 0.022(4) -0.004(4)
C5F 0.091(6) 0.060(4) 0.127(7) 0.005(4) 0.030(5) -0.015(4)
C6A 0.068(4) 0.074(4) 0.081(5) -0.016(4) 0.016(4) -0.014(4)
C6B 0.070(5) 0.075(5) 0.105(6) -0.014(4) -0.005(4) 0.002(4)
C6C 0.104(7) 0.114(7) 0.153(9) 0.028(7) 0.016(6) 0.009(6)
C6D 0.060(4) 0.062(4) 0.085(5) -0.005(3) 0.011(3) 0.008(3)
C6E 0.065(5) 0.068(5) 0.137(7) 0.003(5) 0.029(5) -0.001(4)
C7A 0.095(6) 0.084(5) 0.085(5) -0.018(4) 0.017(4) -0.022(4)
C7B 0.078(5) 0.067(4) 0.117(6) -0.008(4) -0.001(4) 0.020(4)
C7C 0.123(8) 0.120(8) 0.151(9) 0.051(7) 0.011(7) -0.004(7)
C7D 0.058(4) 0.068(4) 0.110(5) -0.015(4) 0.002(4) -0.004(3)
C7E 0.060(4) 0.071(5) 0.151(7) 0.005(4) 0.026(4) 0.014(4)
C8A 0.113(7) 0.097(6) 0.099(6) -0.032(5) 0.018(5) -0.024(5)
C8B 0.097(6) 0.082(6) 0.159(9) -0.010(6) 0.010(6) 0.022(5)
C8C 0.108(7) 0.120(8) 0.130(8) 0.035(6) 0.012(6) 0.001(6)
C8D 0.062(5) 0.131(8) 0.117(7) -0.025(6) 0.000(4) -0.020(5)
C8E 0.074(5) 0.078(6) 0.176(9) -0.012(6) 0.037(6) -0.006(4)
C9A 0.098(6) 0.086(6) 0.119(7) -0.024(5) 0.028(5) -0.028(5)
C9B 0.117(8) 0.062(5) 0.173(10) -0.005(5) 0.016(7) 0.013(5)
C9C 0.086(5) 0.116(7) 0.095(6) 0.002(5) 0.005(4) -0.013(5)
C9D 0.081(6) 0.121(7) 0.115(7) -0.011(6) 0.015(5) -0.022(5)
C9E 0.084(6) 0.101(6) 0.157(9) -0.016(6) 0.031(6) -0.021(5)
C10A 0.093(6) 0.070(5) 0.112(6) -0.017(4) 0.036(5) -0.014(4)
C10B 0.104(6) 0.062(5) 0.115(7) -0.007(4) 0.002(5) 0.007(4)
C10C 0.078(5) 0.085(5) 0.110(6) 0.006(5) 0.003(5) 0.004(4)
C10D 0.078(5) 0.088(6) 0.108(6) -0.002(5) 0.007(4) -0.006(4)
C10E 0.074(5) 0.093(6) 0.178(8) -0.010(6) 0.023(6) -0.011(5)
C11A 0.152(10) 0.142(9) 0.096(7) -0.032(6) -0.012(6) -0.042(8)
C11B 0.086(7) 0.115(8) 0.204(12) -0.001(8) -0.009(7) 0.029(6)
C11C 0.126(9) 0.218(14) 0.106(8) 0.019(8) 0.024(7) 0.014(9)
C11D 0.093(6) 0.111(7) 0.114(7) -0.034(6) -0.022(5) -0.009(5)
C11E 0.079(6) 0.104(7) 0.151(9) -0.010(6) 0.037(6) -0.002(5)
C11F 0.177(13) 0.070(7) 0.297(18) 0.025(9) 0.052(12) 0.011(7)
C12A 0.113(6) 0.084(5) 0.085(5) -0.022(4) 0.024(4) -0.026(4)
C12B 0.067(5) 0.089(5) 0.138(7) -0.018(5) 0.021(5) 0.008(4)
C12C 0.113(7) 0.156(8) 0.122(7) -0.021(6) -0.018(6) 0.007(6)
C12D 0.094(6) 0.117(7) 0.125(7) -0.052(6) -0.001(5) 0.004(5)
C12E 0.083(6) 0.065(5) 0.214(10) -0.021(5) 0.070(6) -0.007(4)
C12F 0.109(6) 0.070(5) 0.216(9) -0.013(6) 0.072(6) -0.005(5)
C13A 0.139(8) 0.102(6) 0.101(6) -0.032(5) 0.048(6) -0.023(6)
C13B 0.139(9) 0.156(9) 0.133(9) -0.045(7) 0.050(7) -0.032(7)
C13C 0.153(10) 0.161(10) 0.149(10) -0.016(8) -0.042(8) -0.013(8)
C13D 0.098(7) 0.150(9) 0.137(8) -0.044(7) 0.010(6) 0.008(6)
C13E 0.116(8) 0.099(7) 0.262(12) -0.056(8) 0.066(8) -0.016(6)
C13F 0.116(7) 0.086(6) 0.243(12) -0.024(8) 0.078(8) -0.030(6)
C14A 0.152(9) 0.098(6) 0.109(7) -0.029(5) 0.061(6) -0.027(6)
C14B 0.214(13) 0.199(12) 0.130(9) -0.053(8) 0.075(9) -0.076(10)
C14C 0.159(10) 0.176(11) 0.159(10) -0.034(9) -0.045(8) 0.003(9)
C14D 0.115(8) 0.175(11) 0.186(11) -0.046(9) 0.024(8) 0.018(8)
C14E 0.136(10) 0.106(8) 0.326(15) -0.066(9) 0.091(10) -0.030(7)
C14F 0.122(8) 0.109(8) 0.241(12) -0.037(9) 0.077(9) -0.022(6)
C15A 0.138(8) 0.126(8) 0.110(7) -0.028(6) 0.042(6) -0.019(6)
C15B 0.202(13) 0.185(12) 0.146(9) -0.058(9) 0.062(9) -0.025(10)
C15C 0.173(11) 0.158(10) 0.152(10) -0.020(8) -0.015(9) -0.027(8)
C15D 0.115(8) 0.170(11) 0.190(11) -0.039(9) 0.018(8) 0.046(8)
C15E 0.117(9) 0.084(7) 0.378(17) -0.057(9) 0.080(11) -0.010(6)
C15F 0.152(9) 0.104(8) 0.241(11) -0.033(8) 0.077(9) 0.002(7)
C16A 0.142(8) 0.118(7) 0.108(7) -0.023(6) 0.045(6) -0.040(6)
C16B 0.160(10) 0.140(9) 0.139(9) -0.026(7) 0.030(8) -0.003(8)
C16C 0.142(10) 0.145(9) 0.172(11) -0.025(9) -0.021(8) -0.003(8)
C16D 0.136(9) 0.167(11) 0.190(11) -0.027(9) 0.000(9) 0.048(8)
C16E 0.121(9) 0.078(7) 0.372(17) -0.016(9) 0.062(11) -0.006(6)
C16F 0.142(9) 0.106(8) 0.242(12) -0.007(9) 0.082(9) 0.002(7)
C17A 0.144(8) 0.114(7) 0.101(7) -0.024(5) 0.038(6) -0.017(6)
C17B 0.116(8) 0.121(8) 0.137(8) -0.038(6) 0.009(6) 0.011(6)
C17C 0.135(8) 0.144(9) 0.133(8) -0.020(7) -0.009(7) -0.012(7)
C17D 0.120(8) 0.128(8) 0.153(9) -0.025(7) -0.001(7) 0.059(7)
C17E 0.098(7) 0.065(5) 0.292(13) -0.001(7) 0.056(8) 0.010(5)
C17F 0.107(7) 0.086(7) 0.288(13) -0.020(9) 0.084(8) -0.004(6)
N2F 0.073(4) 0.066(4) 0.180(7) 0.020(4) 0.019(4) 0.011(3)
C6F 0.088(6) 0.068(5) 0.174(9) 0.025(5) 0.031(6) 0.012(4)
C7F 0.085(6) 0.056(5) 0.285(12) 0.010(6) 0.044(7) 0.005(4)
C8F 0.087(7) 0.079(6) 0.419(18) -0.003(9) 0.057(9) 0.018(5)
C9F 0.098(7) 0.079(7) 0.412(18) 0.007(10) 0.050(10) 0.015(6)
C10F 0.084(6) 0.080(6) 0.316(15) 0.015(8) 0.041(8) 0.018(5)

loop_
_atom_type_symbol
_atom_type_description
_atom_type_scat_dispersion_real
_atom_type_scat_dispersion_imag
_atom_type_scat_source
C C 0.0044 0.0021 'International Tables Vol C Tables 4.2.6.8 and 6.1.1.4'
H H 0.0000 0.0000 'International Tables Vol C Tables 4.2.6.8 and 6.1.1.4'
N N 0.0084 0.0042 'International Tables Vol C Tables 4.2.6.8 and 6.1.1.4'
O O 0.0141 0.0077 'International Tables Vol C Tables 4.2.6.8 and 6.1.1.4'
Si Si 0.0985 0.0871 'International Tables Vol C Tables 4.2.6.8 and 6.1.1.4'
Ni Ni 0.3238 1.3214 'International Tables Vol C Tables 4.2.6.8 and 6.1.1.4'
Br Br -0.7259 2.8753 'International Tables Vol C Tables 4.2.6.8 and 6.1.1.4'

loop_
_geom_angle_atom_site_label_1
_geom_angle_atom_site_label_2
_geom_angle_atom_site_label_3
_geom_angle
_geom_angle_site_symmetry_1
_geom_angle_site_symmetry_3
_geom_angle_publ_flag
N1E Ni1 O4 90.2(3) . . ?
N1E Ni1 N2D 89.8(3) . . ?
O4 Ni1 N2D 90.0(2) . . ?
N1E Ni1 O3 89.9(3) . . ?
O4 Ni1 O3 179.2(3) . . ?
N2D Ni1 O3 90.8(3) . . ?
N1E Ni1 N2B 179.1(3) . . ?
O4 Ni1 N2B 90.3(2) . . ?
N2D Ni1 N2B 90.8(3) . . ?
O3 Ni1 N2B 89.5(3) . . ?
N1E Ni1 N1A 90.4(3) . . ?
O4 Ni1 N1A 88.5(2) . . ?
N2D Ni1 N1A 178.5(3) . . ?
O3 Ni1 N1A 90.7(3) . . ?
N2B Ni1 N1A 88.9(3) . . ?
O5 Ni2 N1D 90.2(3) . . ?
O5 Ni2 N2F 89.8(2) . . ?
N1D Ni2 N2F 179.6(3) . . ?
O5 Ni2 N2E 89.7(3) . . ?
N1D Ni2 N2E 90.5(3) . . ?
N2F Ni2 N2E 89.1(3) . . ?
O5 Ni2 N2C 87.9(3) . . ?
N1D Ni2 N2C 90.4(3) . . ?
N2F Ni2 N2C 89.9(3) . . ?
N2E Ni2 N2C 177.5(4) . . ?
O5 Ni2 O6 178.2(3) . . ?
N1D Ni2 O6 89.0(3) . . ?
N2F Ni2 O6 91.0(3) . . ?
N2E Ni2 O6 88.7(3) . . ?
N2C Ni2 O6 93.6(3) . . ?
O2 Ni3 N1C 90.5(2) . . ?
O2 Ni3 N1F 89.3(2) . . ?
N1C Ni3 N1F 91.0(3) . . ?
O2 Ni3 O1 178.7(2) . . ?
N1C Ni3 O1 90.5(2) . . ?
N1F Ni3 O1 89.9(3) . . ?
O2 Ni3 N2A 90.1(2) . . ?
N1C Ni3 N2A 178.5(3) . . ?
N1F Ni3 N2A 90.5(3) . . ?
O1 Ni3 N2A 89.0(2) . . ?
O2 Ni3 N1B 90.2(2) . . ?
N1C Ni3 N1B 90.1(3) . . ?
N1F Ni3 N1B 178.8(3) . . ?
O1 Ni3 N1B 90.7(3) . . ?
N2A Ni3 N1B 88.5(3) . . ?
C11E Si1 C7E 109.7(5) . . ?
C11E Si1 C12E 109.6(4) . . ?
C7E Si1 C12E 109.1(5) . . ?
C11E Si1 C4E 107.3(5) . . ?
C7E Si1 C4E 110.6(4) . . ?
C12E Si1 C4E 110.6(4) . . ?
C12F Si2 C4F 110.3(6) . . ?
C12F Si2 C7F 108.9(5) . . ?
C4F Si2 C7F 110.4(4) . . ?
C12F Si2 C11F 113.3(7) . . ?
C4F Si2 C11F 106.2(6) . . ?
C7F Si2 C11F 107.7(6) . . ?
C11A Si1A C4A 112.8(5) . . ?
C11A Si1A C12A 109.3(5) . . ?
C4A Si1A C12A 107.6(4) . . ?
C11A Si1A C7A 107.7(5) . . ?
C4A Si1A C7A 110.4(4) . . ?
C12A Si1A C7A 109.0(5) . . ?
C11C Si3 C12C 114.6(7) . . ?
C11C Si3 C9C 106.0(6) . . ?
C12C Si3 C9C 109.7(5) . . ?
C11C Si3 C4C 105.7(6) . . ?
C12C Si3 C4C 110.8(5) . . ?
C9C Si3 C4C 109.8(4) . . ?
C11D Si5 C7D 109.1(4) . . ?
C11D Si5 C4D 107.6(5) . . ?
C7D Si5 C4D 109.9(4) . . ?
C11D Si5 C12D 111.5(5) . . ?
C7D Si5 C12D 110.0(4) . . ?
C4D Si5 C12D 108.7(5) . . ?
C7B Si6 C11B 107.7(5) . . ?
C7B Si6 C12B 108.5(4) . . ?
C11B Si6 C12B 111.9(6) . . ?
C7B Si6 C4B 109.2(4) . . ?
C11B Si6 C4B 110.3(5) . . ?
C12B Si6 C4B 109.1(5) . . ?
C5A N1A C1A 114.6(8) . . ?
C5A N1A Ni1 122.8(6) . . ?
C1A N1A Ni1 122.6(6) . . ?
C1B N1B C5B 114.9(8) . . ?
C1B N1B Ni3 123.0(6) . . ?
C5B N1B Ni3 121.7(6) . . ?
C1C N1C C5C 118.5(8) . . ?
C1C N1C Ni3 119.0(6) . . ?
C5C N1C Ni3 121.0(5) . . ?
C1D N1D C5D 119.7(9) . . ?
C1D N1D Ni2 118.5(8) . . ?
C5D N1D Ni2 121.4(7) . . ?
C5E N1E C1E 115.3(8) . . ?
C5E N1E Ni1 124.0(6) . . ?
C1E N1E Ni1 119.5(7) . . ?
C5F N1F C1F 115.5(9) . . ?
C5F N1F Ni3 122.8(6) . . ?
C1F N1F Ni3 121.5(6) . . ?
C6A N2A C10A 115.3(7) . . ?
C6A N2A Ni3 122.7(5) . . ?
C10A N2A Ni3 120.2(6) . . ?
C10B N2B C6B 118.2(8) . . ?
C10B N2B Ni1 119.6(7) . . ?
C6B N2B Ni1 121.5(5) . . ?
C10C N2C C6C 116.9(9) . . ?
C10C N2C Ni2 123.6(7) . . ?
C6C N2C Ni2 119.5(8) . . ?
C6D N2D C10D 116.2(7) . . ?
C6D N2D Ni1 122.4(5) . . ?
C10D N2D Ni1 121.3(6) . . ?
C6E N2E C10E 113.4(9) . . ?
C6E N2E Ni2 122.9(6) . . ?
C10E N2E Ni2 123.5(9) . . ?
N1A C1A C2A 124.7(9) . . ?
N1A C1A H1A 117.7 . . ?
C2A C1A H1A 117.7 . . ?
N1B C1B C2B 125.4(10) . . ?
N1B C1B H1B 117.3 . . ?
C2B C1B H1B 117.3 . . ?
N1C C1C C2C 120.6(10) . . ?
N1C C1C H1C 119.7 . . ?
C2C C1C H1C 119.7 . . ?
N1D C1D C2D 122.7(12) . . ?
N1D C1D H1D 118.6 . . ?
C2D C1D H1D 118.6 . . ?
N1E C1E C2E 122.5(11) . . ?
N1E C1E H1E 118.7 . . ?
C2E C1E H1E 118.7 . . ?
N1F C1F C2F 121.7(10) . . ?
N1F C1F H1F 119.1 . . ?
C2F C1F H1F 119.1 . . ?
C3A C2A C1A 119.6(10) . . ?
C3A C2A H2A 120.2 . . ?
C1A C2A H2A 120.2 . . ?
C3B C2B C1B 116.9(10) . . ?
C3B C2B H2B 121.5 . . ?
C1B C2B H2B 121.5 . . ?
C3C C2C C1C 119.6(10) . . ?
C3C C2C H2C 120.2 . . ?
C1C C2C H2C 120.2 . . ?
C1D C2D C3D 116.4(11) . . ?
C1D C2D H2D 121.8 . . ?
C3D C2D H2D 121.8 . . ?
C3E C2E C1E 118.9(10) . . ?
C3E C2E H2E 120.6 . . ?
C1E C2E H2E 120.6 . . ?
C3F C2F C1F 123.9(11) . . ?
C3F C2F H2F 118.0 . . ?
C1F C2F H2F 118.0 . . ?
C2A C3A C4A 118.2(9) . . ?
C2A C3A H3A 120.9 . . ?
C4A C3A H3A 120.9 . . ?
C2B C3B C4B 120.3(11) . . ?
C2B C3B H3B 119.8 . . ?
C4B C3B H3B 119.8 . . ?
C2C C3C C4C 121.1(10) . . ?
C2C C3C H3C 119.4 . . ?
C4C C3C H3C 119.4 . . ?
C4D C3D C2D 122.0(10) . . ?
C4D C3D H3D 119.0 . . ?
C2D C3D H3D 119.0 . . ?
C4E C3E C2E 120.2(9) . . ?
C4E C3E H3E 119.9 . . ?
C2E C3E H3E 119.9 . . ?
C2F C3F C4F 115.3(11) . . ?
C2F C3F H3F 122.4 . . ?
C4F C3F H3F 122.4 . . ?
C5A C4A C3A 115.3(9) . . ?
C5A C4A Si1A 123.4(8) . . ?
C3A C4A Si1A 121.3(7) . . ?
C5B C4B C3B 117.2(9) . . ?
C5B C4B Si6 123.1(8) . . ?
C3B C4B Si6 119.6(8) . . ?
C5C C4C C3C 115.4(10) . . ?
C5C C4C Si3 123.7(7) . . ?
C3C C4C Si3 120.8(8) . . ?
C5D C4D C3D 115.4(10) . . ?
C5D C4D Si5 122.5(7) . . ?
C3D C4D Si5 122.0(7) . . ?
C3E C4E C5E 116.5(10) . . ?
C3E C4E Si1 121.1(7) . . ?
C5E C4E Si1 122.3(8) . . ?
C3F C4F C5F 117.1(10) . . ?
C3F C4F Si2 120.5(9) . . ?
C5F C4F Si2 122.4(9) . . ?
N1A C5A C4A 127.5(9) . . ?
N1A C5A H5A 116.3 . . ?
C4A C5A H5A 116.3 . . ?
C4B C5B N1B 125.1(9) . . ?
C4B C5B H5B 117.4 . . ?
N1B C5B H5B 117.4 . . ?
N1C C5C C4C 124.5(8) . . ?
N1C C5C H5C 117.7 . . ?
C4C C5C H5C 117.7 . . ?
N1D C5D C4D 123.5(9) . . ?
N1D C5D H5D 118.2 . . ?
C4D C5D H5D 118.2 . . ?
N1E C5E C4E 126.5(9) . . ?
N1E C5E H5E 116.7 . . ?
C4E C5E H5E 116.7 . . ?
N1F C5F C4F 126.4(9) . . ?
N1F C5F H5F 116.8 . . ?
C4F C5F H5F 116.8 . . ?
N2A C6A C7A 125.3(7) . . ?
N2A C6A H6A 117.4 . . ?
C7A C6A H6A 117.4 . . ?
N2B C6B C7B 125.4(8) . . ?
N2B C6B H6B 117.3 . . ?
C7B C6B H6B 117.3 . . ?
N2C C6C C7C 120.7(12) . . ?
N2C C6C H6C 119.6 . . ?
C7C C6C H6C 119.6 . . ?
N2D C6D C7D 125.1(7) . . ?
N2D C6D H6D 117.5 . . ?
C7D C6D H6D 117.5 . . ?
N2E C6E C7E 126.8(9) . . ?
N2E C6E H6E 116.6 . . ?
C7E C6E H6E 116.6 . . ?
C6A C7A C8A 117.7(9) . . ?
C6A C7A Si1A 122.0(6) . . ?
C8A C7A Si1A 120.2(7) . . ?
C8B C7B C6B 114.1(9) . . ?
C8B C7B Si6 122.6(7) . . ?
C6B C7B Si6 123.3(7) . . ?
C8C C7C C6C 120.6(12) . . ?
C8C C7C H7C 119.7 . . ?
C6C C7C H7C 119.7 . . ?
C8D C7D C6D 115.6(8) . . ?
C8D C7D Si5 121.5(7) . . ?
C6D C7D Si5 122.9(6) . . ?
C6E C7E C8E 114.8(11) . . ?
C6E C7E Si1 123.0(8) . . ?
C8E C7E Si1 122.1(8) . . ?
C9A C8A C7A 118.7(9) . . ?
C9A C8A H8A 120.7 . . ?
C7A C8A H8A 120.7 . . ?
C9B C8B C7B 121.6(9) . . ?
C9B C8B H8B 119.2 . . ?
C7B C8B H8B 119.2 . . ?
C7C C8C C9C 121.3(11) . . ?
C7C C8C H8C 119.3 . . ?
C9C C8C H8C 119.3 . . ?
C9D C8D C7D 121.0(9) . . ?
C9D C8D H8D 119.5 . . ?
C7D C8D H8D 119.5 . . ?
C9E C8E C7E 119.6(10) . . ?
C9E C8E H8E 120.2 . . ?
C7E C8E H8E 120.2 . . ?
C10A C9A C8A 119.6(9) . . ?
C10A C9A H9A 120.2 . . ?
C8A C9A H9A 120.2 . . ?
C8B C9B C10B 118.0(9) . . ?
C8B C9B H9B 121.0 . . ?
C10B C9B H9B 121.0 . . ?
C8C C9C C10C 114.7(10) . . ?
C8C C9C Si3 123.3(8) . . ?
C10C C9C Si3 122.0(8) . . ?
C8D C9D C10D 119.6(9) . . ?
C8D C9D H9D 120.2 . . ?
C10D C9D H9D 120.2 . . ?
C10E C9E C8E 120.8(11) . . ?
C10E C9E H9E 119.6 . . ?
C8E C9E H9E 119.6 . . ?
N2A C10A C9A 123.5(9) . . ?
N2A C10A H10A 118.2 . . ?
C9A C10A H10A 118.2 . . ?
N2B C10B C9B 122.6(10) . . ?
N2B C10B H10B 118.7 . . ?
C9B C10B H10B 118.7 . . ?
N2C C10C C9C 125.3(10) . . ?
N2C C10C H10C 117.4 . . ?
C9C C10C H10C 117.4 . . ?
N2D C10D C9D 122.4(10) . . ?
N2D C10D H10D 118.8 . . ?
C9D C10D H10D 118.8 . . ?
C9E C10E N2E 124.5(13) . . ?
C9E C10E H10E 117.8 . . ?
N2E C10E H10E 117.8 . . ?
Si1A C11A H11A 109.5 . . ?
Si1A C11A H11B 109.5 . . ?
H11A C11A H11B 109.5 . . ?
Si1A C11A H11C 109.5 . . ?
H11A C11A H11C 109.5 . . ?
H11B C11A H11C 109.5 . . ?
Si6 C11B H11D 109.5 . . ?
Si6 C11B H11E 109.5 . . ?
H11D C11B H11E 109.5 . . ?
Si6 C11B H11F 109.5 . . ?
H11D C11B H11F 109.5 . . ?
H11E C11B H11F 109.5 . . ?
Si3 C11C H11G 109.5 . . ?
Si3 C11C H11H 109.5 . . ?
H11G C11C H11H 109.5 . . ?
Si3 C11C H11I 109.5 . . ?
H11G C11C H11I 109.5 . . ?
H11H C11C H11I 109.5 . . ?
Si5 C11D H11J 109.5 . . ?
Si5 C11D H11K 109.5 . . ?
H11J C11D H11K 109.5 . . ?
Si5 C11D H11L 109.5 . . ?
H11J C11D H11L 109.5 . . ?
H11K C11D H11L 109.5 . . ?
Si1 C11E H11M 109.5 . . ?
Si1 C11E H11N 109.5 . . ?
H11M C11E H11N 109.5 . . ?
Si1 C11E H11O 109.5 . . ?
H11M C11E H11O 109.5 . . ?
H11N C11E H11O 109.5 . . ?
Si2 C11F H11P 109.5 . . ?
Si2 C11F H11Q 109.5 . . ?
H11P C11F H11Q 109.5 . . ?
Si2 C11F H11R 109.5 . . ?
H11P C11F H11R 109.5 . . ?
H11Q C11F H11R 109.5 . . ?
C13A C12A C17A 109.3(8) . . ?
C13A C12A Si1A 109.9(7) . . ?
C17A C12A Si1A 110.8(8) . . ?
C13A C12A H12A 108.9 . . ?
C17A C12A H12A 108.9 . . ?
Si1A C12A H12A 108.9 . . ?
C17B C12B C13B 110.9(9) . . ?
C17B C12B Si6 112.3(8) . . ?
C13B C12B Si6 110.7(8) . . ?
C17B C12B H12B 107.6 . . ?
C13B C12B H12B 107.6 . . ?
Si6 C12B H12B 107.6 . . ?
C17C C12C C13C 109.2(11) . . ?
C17C C12C Si3 117.0(9) . . ?
C13C C12C Si3 111.8(9) . . ?
C17C C12C H12C 106.0 . . ?
C13C C12C H12C 106.0 . . ?
Si3 C12C H12C 106.0 . . ?
C13D C12D C17D 111.5(10) . . ?
C13D C12D Si5 111.7(8) . . ?
C17D C12D Si5 108.1(8) . . ?
C13D C12D H12D 108.5 . . ?
C17D C12D H12D 108.5 . . ?
Si5 C12D H12D 108.5 . . ?
C13E C12E C17E 109.2(10) . . ?
C13E C12E Si1 112.2(8) . . ?
C17E C12E Si1 111.9(7) . . ?
C13E C12E H12E 107.8 . . ?
C17E C12E H12E 107.8 . . ?
Si1 C12E H12E 107.8 . . ?
C17F C12F C13F 111.4(10) . . ?
C17F C12F Si2 114.1(10) . . ?
C13F C12F Si2 109.4(9) . . ?
C17F C12F H12F 107.2 . . ?
C13F C12F H12F 107.2 . . ?
Si2 C12F H12F 107.2 . . ?
C14A C13A C12A 108.3(8) . . ?
C14A C13A H13A 110.0 . . ?
C12A C13A H13A 110.0 . . ?
C14A C13A H13B 110.0 . . ?
C12A C13A H13B 110.0 . . ?
H13A C13A H13B 108.4 . . ?
C14B C13B C12B 113.4(12) . . ?
C14B C13B H13C 108.9 . . ?
C12B C13B H13C 108.9 . . ?
C14B C13B H13D 108.9 . . ?
C12B C13B H13D 108.9 . . ?
H13C C13B H13D 107.7 . . ?
C14C C13C C12C 113.6(12) . . ?
C14C C13C H13E 108.9 . . ?
C12C C13C H13E 108.9 . . ?
C14C C13C H13F 108.9 . . ?
C12C C13C H13F 108.9 . . ?
H13E C13C H13F 107.7 . . ?
C12D C13D C14D 114.4(11) . . ?
C12D C13D H13G 108.7 . . ?
C14D C13D H13G 108.7 . . ?
C12D C13D H13H 108.7 . . ?
C14D C13D H13H 108.7 . . ?
H13G C13D H13H 107.6 . . ?
C12E C13E C14E 115.8(12) . . ?
C12E C13E H13I 108.3 . . ?
C14E C13E H13I 108.3 . . ?
C12E C13E H13J 108.3 . . ?
C14E C13E H13J 108.3 . . ?
H13I C13E H13J 107.4 . . ?
C12F C13F C14F 109.5(11) . . ?
C12F C13F H13K 109.8 . . ?
C14F C13F H13K 109.8 . . ?
C12F C13F H13L 109.8 . . ?
C14F C13F H13L 109.8 . . ?
H13K C13F H13L 108.2 . . ?
C15A C14A C13A 116.9(12) . . ?
C15A C14A H14A 108.1 . . ?
C13A C14A H14A 108.1 . . ?
C15A C14A H14B 108.1 . . ?
C13A C14A H14B 108.1 . . ?
H14A C14A H14B 107.3 . . ?
C13B C14B C15B 109.5(15) . . ?
C13B C14B H14C 109.8 . . ?
C15B C14B H14C 109.8 . . ?
C13B C14B H14D 109.8 . . ?
C15B C14B H14D 109.8 . . ?
H14C C14B H14D 108.2 . . ?
C13C C14C C15C 109.8(14) . . ?
C13C C14C H14E 109.7 . . ?
C15C C14C H14E 109.7 . . ?
C13C C14C H14F 109.7 . . ?
C15C C14C H14F 109.7 . . ?
H14E C14C H14F 108.2 . . ?
C15D C14D C13D 104.9(12) . . ?
C15D C14D H14G 110.8 . . ?
C13D C14D H14G 110.8 . . ?
C15D C14D H14K 110.8 . . ?
C13D C14D H14K 110.8 . . ?
H14G C14D H14K 108.8 . . ?
C15E C14E C13E 108.4(12) . . ?
C15E C14E H14H 110.0 . . ?
C13E C14E H14H 110.0 . . ?
C15E C14E H14I 110.0 . . ?
C13E C14E H14I 110.0 . . ?
H14H C14E H14I 108.4 . . ?
C13F C14F C15F 116.2(13) . . ?
C13F C14F H14J 108.2 . . ?
C15F C14F H14J 108.2 . . ?
C13F C14F H14L 108.2 . . ?
C15F C14F H14L 108.2 . . ?
H14J C14F H14L 107.4 . . ?
C14A C15A C16A 109.9(9) . . ?
C14A C15A H15A 109.7 . . ?
C16A C15A H15A 109.7 . . ?
C14A C15A H15B 109.7 . . ?
C16A C15A H15B 109.7 . . ?
H15A C15A H15B 108.2 . . ?
C14B C15B C16B 112.7(12) . . ?
C14B C15B H15C 109.1 . . ?
C16B C15B H15C 109.1 . . ?
C14B C15B H15D 109.1 . . ?
C16B C15B H15D 109.1 . . ?
H15C C15B H15D 107.8 . . ?
C16C C15C C14C 113.7(12) . . ?
C16C C15C H15E 108.8 . . ?
C14C C15C H15E 108.8 . . ?
C16C C15C H15F 108.8 . . ?
C14C C15C H15F 108.8 . . ?
H15E C15C H15F 107.7 . . ?
C14D C15D C16D 117.8(14) . . ?
C14D C15D H15G 107.9 . . ?
C16D C15D H15G 107.9 . . ?
C14D C15D H15L 107.9 . . ?
C16D C15D H15L 107.9 . . ?
H15G C15D H15L 107.2 . . ?
C14E C15E C16E 112.7(13) . . ?
C14E C15E H15H 109.0 . . ?
C16E C15E H15H 109.0 . . ?
C14E C15E H15I 109.0 . . ?
C16E C15E H15I 109.0 . . ?
H15H C15E H15I 107.8 . . ?
C16F C15F C14F 107.3(10) . . ?
C16F C15F H15J 110.2 . . ?
C14F C15F H15J 110.2 . . ?
C16F C15F H15K 110.2 . . ?
C14F C15F H15K 110.2 . . ?
H15J C15F H15K 108.5 . . ?
C17A C16A C15A 110.0(9) . . ?
C17A C16A H16A 109.7 . . ?
C15A C16A H16A 109.7 . . ?
C17A C16A H16B 109.7 . . ?
C15A C16A H16B 109.7 . . ?
H16A C16A H16B 108.2 . . ?
C17B C16B C15B 106.9(13) . . ?
C17B C16B H16C 110.3 . . ?
C15B C16B H16C 110.3 . . ?
C17B C16B H16D 110.3 . . ?
C15B C16B H16D 110.3 . . ?
H16C C16B H16D 108.6 . . ?
C15C C16C C17C 109.7(12) . . ?
C15C C16C H16E 109.7 . . ?
C17C C16C H16E 109.7 . . ?
C15C C16C H16F 109.7 . . ?
C17C C16C H16F 109.7 . . ?
H16E C16C H16F 108.2 . . ?
C15D C16D C17D 103.1(11) . . ?
C15D C16D H16G 111.1 . . ?
C17D C16D H16G 111.1 . . ?
C15D C16D H16H 111.1 . . ?
C17D C16D H16H 111.1 . . ?
H16G C16D H16H 109.1 . . ?
C15E C16E C17E 111.2(13) . . ?
C15E C16E H16I 109.4 . . ?
C17E C16E H16I 109.4 . . ?
C15E C16E H16J 109.4 . . ?
C17E C16E H16J 109.4 . . ?
H16I C16E H16J 108.0 . . ?
C15F C16F C17F 110.6(13) . . ?
C15F C16F H16K 109.5 . . ?
C17F C16F H16K 109.5 . . ?
C15F C16F H16L 109.5 . . ?
C17F C16F H16L 109.5 . . ?
H16K C16F H16L 108.1 . . ?
C12A C17A C16A 112.0(11) . . ?
C12A C17A H17A 109.2 . . ?
C16A C17A H17A 109.2 . . ?
C12A C17A H17B 109.2 . . ?
C16A C17A H17B 109.2 . . ?
H17A C17A H17B 107.9 . . ?
C12B C17B C16B 113.4(11) . . ?
C12B C17B H17C 108.9 . . ?
C16B C17B H17C 108.9 . . ?
C12B C17B H17D 108.9 . . ?
C16B C17B H17D 108.9 . . ?
H17C C17B H17D 107.7 . . ?
C12C C17C C16C 115.5(12) . . ?
C12C C17C H17E 108.4 . . ?
C16C C17C H17E 108.4 . . ?
C12C C17C H17F 108.4 . . ?
C16C C17C H17F 108.4 . . ?
H17E C17C H17F 107.5 . . ?
C12D C17D C16D 110.8(12) . . ?
C12D C17D H17G 109.5 . . ?
C16D C17D H17G 109.5 . . ?
C12D C17D H17H 109.5 . . ?
C16D C17D H17H 109.5 . . ?
H17G C17D H17H 108.1 . . ?
C12E C17E C16E 113.2(11) . . ?
C12E C17E H17I 108.9 . . ?
C16E C17E H17I 108.9 . . ?
C12E C17E H17J 108.9 . . ?
C16E C17E H17J 108.9 . . ?
H17I C17E H17J 107.7 . . ?
C12F C17F C16F 112.6(12) . . ?
C12F C17F H17K 109.1 . . ?
C16F C17F H17K 109.1 . . ?
C12F C17F H17L 109.1 . . ?
C16F C17F H17L 109.1 . . ?
H17K C17F H17L 107.8 . . ?
C6F N2F C10F 120.0 . . ?
C6F N2F Ni2 120.4(3) . . ?
C10F N2F Ni2 118.6(3) . . ?
C7F C6F N2F 120.0 . . ?
C7F C6F H6F 120.0 . . ?
N2F C6F H6F 120.0 . . ?
C8F C7F C6F 120.0 . . ?
C8F C7F Si2 121.4(3) . . ?
C6F C7F Si2 118.6(3) . . ?
C7F C8F C9F 120.0 . . ?
C7F C8F H8F 120.0 . . ?
C9F C8F H8F 120.0 . . ?
C8F C9F C10F 120.0 . . ?
C8F C9F H9F 120.0 . . ?
C10F C9F H9F 120.0 . . ?
C9F C10F N2F 120.0 . . ?
C9F C10F H10F 120.0 . . ?
N2F C10F H10F 120.0 . . ?

loop_
_geom_bond_atom_site_label_1
_geom_bond_atom_site_label_2
_geom_bond_distance
_geom_bond_site_symmetry_2
_geom_bond_publ_flag
Br3 Br9 2.746(10) . ?
Ni1 N1E 2.087(7) . ?
Ni1 O4 2.092(5) . ?
Ni1 N2D 2.099(7) . ?
Ni1 O3 2.119(6) . ?
Ni1 N2B 2.122(7) . ?
Ni1 N1A 2.131(7) . ?
Ni2 O5 2.084(5) . ?
Ni2 N1D 2.100(8) . ?
Ni2 N2F 2.105(5) . ?
Ni2 N2E 2.116(8) . ?
Ni2 N2C 2.132(8) . ?
Ni2 O6 2.143(7) . ?
Ni3 O2 2.081(5) . ?
Ni3 N1C 2.107(7) . ?
Ni3 N1F 2.109(8) . ?
Ni3 O1 2.111(6) . ?
Ni3 N2A 2.112(7) . ?
Ni3 N1B 2.117(8) . ?
Si1 C11E 1.830(9) . ?
Si1 C7E 1.884(12) . ?
Si1 C12E 1.899(9) . ?
Si1 C4E 1.913(11) . ?
Si2 C12F 1.876(15) . ?
Si2 C4F 1.879(11) . ?
Si2 C7F 1.903(6) . ?
Si2 C11F 1.922(13) . ?
Si1A C11A 1.845(11) . ?
Si1A C4A 1.872(10) . ?
Si1A C12A 1.879(10) . ?
Si1A C7A 1.910(9) . ?
Si3 C11C 1.821(13) . ?
Si3 C12C 1.844(14) . ?
Si3 C9C 1.875(11) . ?
Si3 C4C 1.877(11) . ?
Si5 C11D 1.857(9) . ?
Si5 C7D 1.883(10) . ?
Si5 C4D 1.885(11) . ?
Si5 C12D 1.913(11) . ?
Si6 C7B 1.879(10) . ?
Si6 C11B 1.882(10) . ?
Si6 C12B 1.886(12) . ?
Si6 C4B 1.921(10) . ?
N1A C5A 1.326(11) . ?
N1A C1A 1.353(12) . ?
N1B C1B 1.315(12) . ?
N1B C5B 1.354(11) . ?
N1C C1C 1.322(11) . ?
N1C C5C 1.363(12) . ?
N1D C1D 1.300(13) . ?
N1D C5D 1.331(11) . ?
N1E C5E 1.323(11) . ?
N1E C1E 1.359(12) . ?
N1F C5F 1.306(11) . ?
N1F C1F 1.328(12) . ?
N2A C6A 1.336(10) . ?
N2A C10A 1.348(10) . ?
N2B C10B 1.298(10) . ?
N2B C6B 1.331(11) . ?
N2C C10C 1.325(12) . ?
N2C C6C 1.354(14) . ?
N2D C6D 1.346(10) . ?
N2D C10D 1.355(11) . ?
N2E C6E 1.333(13) . ?
N2E C10E 1.386(13) . ?
C1A C2A 1.368(13) . ?
C1A H1A 0.9400 . ?
C1B C2B 1.370(15) . ?
C1B H1B 0.9400 . ?
C1C C2C 1.419(14) . ?
C1C H1C 0.9400 . ?
C1D C2D 1.385(17) . ?
C1D H1D 0.9400 . ?
C1E C2E 1.383(14) . ?
C1E H1E 0.9400 . ?
C1F C2F 1.386(15) . ?
C1F H1F 0.9400 . ?
C2A C3A 1.358(14) . ?
C2A H2A 0.9400 . ?
C2B C3B 1.360(15) . ?
C2B H2B 0.9400 . ?
C2C C3C 1.358(16) . ?
C2C H2C 0.9400 . ?
C2D C3D 1.387(16) . ?
C2D H2D 0.9400 . ?
C2E C3E 1.380(16) . ?
C2E H2E 0.9400 . ?
C2F C3F 1.352(16) . ?
C2F H2F 0.9400 . ?
C3A C4A 1.459(14) . ?
C3A H3A 0.9400 . ?
C3B C4B 1.385(15) . ?
C3B H3B 0.9400 . ?
C3C C4C 1.397(14) . ?
C3C H3C 0.9400 . ?
C3D C4D 1.380(14) . ?
C3D H3D 0.9400 . ?
C3E C4E 1.354(14) . ?
C3E H3E 0.9400 . ?
C3F C4F 1.394(17) . ?
C3F H3F 0.9400 . ?
C4A C5A 1.366(12) . ?
C4B C5B 1.334(13) . ?
C4C C5C 1.389(12) . ?
C4D C5D 1.379(12) . ?
C4E C5E 1.385(12) . ?
C4F C5F 1.423(15) . ?
C5A H5A 0.9400 . ?
C5B H5B 0.9400 . ?
C5C H5C 0.9400 . ?
C5D H5D 0.9400 . ?
C5E H5E 0.9400 . ?
C5F H5F 0.9400 . ?
C6A C7A 1.359(11) . ?
C6A H6A 0.9400 . ?
C6B C7B 1.388(11) . ?
C6B H6B 0.9400 . ?
C6C C7C 1.379(16) . ?
C6C H6C 0.9400 . ?
C6D C7D 1.386(11) . ?
C6D H6D 0.9400 . ?
C6E C7E 1.385(13) . ?
C6E H6E 0.9400 . ?
C7A C8A 1.385(12) . ?
C7B C8B 1.385(13) . ?
C7C C8C 1.317(17) . ?
C7C H7C 0.9400 . ?
C7D C8D 1.384(12) . ?
C7E C8E 1.412(14) . ?
C8A C9A 1.363(14) . ?
C8A H8A 0.9400 . ?
C8B C9B 1.375(15) . ?
C8B H8B 0.9400 . ?
C8C C9C 1.384(15) . ?
C8C H8C 0.9400 . ?
C8D C9D 1.353(14) . ?
C8D H8D 0.9400 . ?
C8E C9E 1.349(16) . ?
C8E H8E 0.9400 . ?
C9A C10A 1.358(13) . ?
C9A H9A 0.9400 . ?
C9B C10B 1.383(14) . ?
C9B H9B 0.9400 . ?
C9C C10C 1.390(13) . ?
C9D C10D 1.366(14) . ?
C9D H9D 0.9400 . ?
C9E C10E 1.310(15) . ?
C9E H9E 0.9400 . ?
C10A H10A 0.9400 . ?
C10B H10B 0.9400 . ?
C10C H10C 0.9400 . ?
C10D H10D 0.9400 . ?
C10E H10E 0.9400 . ?
C11A H11A 0.9700 . ?
C11A H11B 0.9700 . ?
C11A H11C 0.9700 . ?
C11B H11D 0.9700 . ?
C11B H11E 0.9700 . ?
C11B H11F 0.9700 . ?
C11C H11G 0.9700 . ?
C11C H11H 0.9700 . ?
C11C H11I 0.9700 . ?
C11D H11J 0.9700 . ?
C11D H11K 0.9700 . ?
C11D H11L 0.9700 . ?
C11E H11M 0.9700 . ?
C11E H11N 0.9700 . ?
C11E H11O 0.9700 . ?
C11F H11P 0.9700 . ?
C11F H11Q 0.9700 . ?
C11F H11R 0.9700 . ?
C12A C13A 1.531(13) . ?
C12A C17A 1.534(14) . ?
C12A H12A 0.9900 . ?
C12B C17B 1.493(15) . ?
C12B C13B 1.578(15) . ?
C12B H12B 0.9900 . ?
C12C C17C 1.491(11) . ?
C12C C13C 1.548(11) . ?
C12C H12C 0.9900 . ?
C12D C13D 1.487(16) . ?
C12D C17D 1.525(17) . ?
C12D H12D 0.9900 . ?
C12E C13E 1.470(12) . ?
C12E C17E 1.488(11) . ?
C12E H12E 0.9900 . ?
C12F C17F 1.508(10) . ?
C12F C13F 1.514(11) . ?
C12F H12F 0.9900 . ?
C13A C14A 1.496(16) . ?
C13A H13A 0.9800 . ?
C13A H13B 0.9800 . ?
C13B C14B 1.485(19) . ?
C13B H13C 0.9800 . ?
C13B H13D 0.9800 . ?
C13C C14C 1.485(12) . ?
C13C H13E 0.9800 . ?
C13C H13F 0.9800 . ?
C13D C14D 1.516(11) . ?
C13D H13G 0.9800 . ?
C13D H13H 0.9800 . ?
C13E C14E 1.511(11) . ?
C13E H13I 0.9800 . ?
C13E H13J 0.9800 . ?
C13F C14F 1.517(12) . ?
C13F H13K 0.9800 . ?
C13F H13L 0.9800 . ?
C14A C15A 1.444(15) . ?
C14A H14A 0.9800 . ?
C14A H14B 0.9800 . ?
C14B C15B 1.53(2) . ?
C14B H14C 0.9800 . ?
C14B H14D 0.9800 . ?
C14C C15C 1.513(12) . ?
C14C H14E 0.9800 . ?
C14C H14F 0.9800 . ?
C14D C15D 1.498(12) . ?
C14D H14G 0.9800 . ?
C14D H14K 0.9800 . ?
C14E C15E 1.477(13) . ?
C14E H14H 0.9800 . ?
C14E H14I 0.9800 . ?
C14F C15F 1.527(11) . ?
C14F H14J 0.9800 . ?
C14F H14L 0.9800 . ?
C15A C16A 1.546(16) . ?
C15A H15A 0.9800 . ?
C15A H15B 0.9800 . ?
C15B C16B 1.55(2) . ?
C15B H15C 0.9800 . ?
C15B H15D 0.9800 . ?
C15C C16C 1.493(12) . ?
C15C H15E 0.9800 . ?
C15C H15F 0.9800 . ?
C15D C16D 1.532(12) . ?
C15D H15G 0.9800 . ?
C15D H15L 0.9800 . ?
C15E C16E 1.492(13) . ?
C15E H15H 0.9800 . ?
C15E H15I 0.9800 . ?
C15F C16F 1.490(12) . ?
C15F H15J 0.9800 . ?
C15F H15K 0.9800 . ?
C16A C17A 1.545(17) . ?
C16A H16A 0.9800 . ?
C16A H16B 0.9800 . ?
C16B C17B 1.534(18) . ?
C16B H16C 0.9800 . ?
C16B H16D 0.9800 . ?
C16C C17C 1.505(12) . ?
C16C H16E 0.9800 . ?
C16C H16F 0.9800 . ?
C16D C17D 1.602(17) . ?
C16D H16G 0.9800 . ?
C16D H16H 0.9800 . ?
C16E C17E 1.512(11) . ?
C16E H16I 0.9800 . ?
C16E H16J 0.9800 . ?
C16F C17F 1.529(12) . ?
C16F H16K 0.9800 . ?
C16F H16L 0.9800 . ?
C17A H17A 0.9800 . ?
C17A H17B 0.9800 . ?
C17B H17C 0.9800 . ?
C17B H17D 0.9800 . ?
C17C H17E 0.9800 . ?
C17C H17F 0.9800 . ?
C17D H17G 0.9800 . ?
C17D H17H 0.9800 . ?
C17E H17I 0.9800 . ?
C17E H17J 0.9800 . ?
C17F H17K 0.9800 . ?
C17F H17L 0.9800 . ?
N2F C6F 1.3900 . ?
N2F C10F 1.3900 . ?
C6F C7F 1.3900 . ?
C6F H6F 0.9400 . ?
C7F C8F 1.3900 . ?
C8F C9F 1.3900 . ?
C8F H8F 0.9400 . ?
C9F C10F 1.3900 . ?
C9F H9F 0.9400 . ?
C10F H10F 0.9400 . ?

loop_
_geom_torsion_atom_site_label_1
_geom_torsion_atom_site_label_2
_geom_torsion_atom_site_label_3
_geom_torsion_atom_site_label_4
_geom_torsion
_geom_torsion_site_symmetry_1
_geom_torsion_site_symmetry_2
_geom_torsion_site_symmetry_3
_geom_torsion_site_symmetry_4
_geom_torsion_publ_flag
C5A N1A C1A C2A 3.6(14) . . . . ?
Ni1 N1A C1A C2A -176.1(8) . . . . ?
C5B N1B C1B C2B -3.2(14) . . . . ?
Ni3 N1B C1B C2B -176.8(8) . . . . ?
C5C N1C C1C C2C 0.4(15) . . . . ?
Ni3 N1C C1C C2C 166.7(8) . . . . ?
C5D N1D C1D C2D 0.4(16) . . . . ?
Ni2 N1D C1D C2D 173.5(9) . . . . ?
C5E N1E C1E C2E -1.7(13) . . . . ?
Ni1 N1E C1E C2E 166.2(7) . . . . ?
C5F N1F C1F C2F 0.8(14) . . . . ?
Ni3 N1F C1F C2F -173.7(8) . . . . ?
N1A C1A C2A C3A -0.9(17) . . . . ?
N1B C1B C2B C3B 1.5(17) . . . . ?
N1C C1C C2C C3C -2.6(17) . . . . ?
N1D C1D C2D C3D -3.7(18) . . . . ?
N1E C1E C2E C3E 1.8(15) . . . . ?
N1F C1F C2F C3F -2.2(17) . . . . ?
C1A C2A C3A C4A -3.4(15) . . . . ?
C1B C2B C3B C4B -0.7(17) . . . . ?
C1C C2C C3C C4C 2.4(19) . . . . ?
C1D C2D C3D C4D 5.5(17) . . . . ?
C1E C2E C3E C4E 0.2(15) . . . . ?
C1F C2F C3F C4F 0.5(17) . . . . ?
C2A C3A C4A C5A 4.7(13) . . . . ?
C2A C3A C4A Si1A -173.2(8) . . . . ?
C11A Si1A C4A C5A -152.6(8) . . . . ?
C12A Si1A C4A C5A -32.0(9) . . . . ?
C7A Si1A C4A C5A 86.8(8) . . . . ?
C11A Si1A C4A C3A 25.1(9) . . . . ?
C12A Si1A C4A C3A 145.7(7) . . . . ?
C7A Si1A C4A C3A -95.4(8) . . . . ?
C2B C3B C4B C5B 1.7(16) . . . . ?
C2B C3B C4B Si6 -174.8(9) . . . . ?
C2C C3C C4C C5C -0.1(17) . . . . ?
C2C C3C C4C Si3 178.1(9) . . . . ?
C11C Si3 C4C C5C -138.2(10) . . . . ?
C12C Si3 C4C C5C 97.1(10) . . . . ?
C9C Si3 C4C C5C -24.3(10) . . . . ?
C11C Si3 C4C C3C 43.8(12) . . . . ?
C12C Si3 C4C C3C -81.0(11) . . . . ?
C9C Si3 C4C C3C 157.7(9) . . . . ?
C2D C3D C4D C5D -3.8(15) . . . . ?
C2D C3D C4D Si5 178.4(9) . . . . ?
C11D Si5 C4D C5D -134.2(7) . . . . ?
C7D Si5 C4D C5D -15.5(8) . . . . ?
C12D Si5 C4D C5D 104.9(8) . . . . ?
C11D Si5 C4D C3D 43.4(9) . . . . ?
C7D Si5 C4D C3D 162.1(8) . . . . ?
C12D Si5 C4D C3D -77.5(9) . . . . ?
C2E C3E C4E C5E -2.1(14) . . . . ?
C2E C3E C4E Si1 -179.0(7) . . . . ?
C2F C3F C4F C5F 2.3(15) . . . . ?
C2F C3F C4F Si2 -174.9(8) . . . . ?
C12F Si2 C4F C3F 143.4(9) . . . . ?
C7F Si2 C4F C3F -96.2(9) . . . . ?
C11F Si2 C4F C3F 20.3(12) . . . . ?
C12F Si2 C4F C5F -33.6(10) . . . . ?
C7F Si2 C4F C5F 86.7(10) . . . . ?
C11F Si2 C4F C5F -156.8(10) . . . . ?
C1A N1A C5A C4A -2.0(13) . . . . ?
Ni1 N1A C5A C4A 177.8(7) . . . . ?
C3A C4A C5A N1A -2.1(14) . . . . ?
Si1A C4A C5A N1A 175.8(7) . . . . ?
C3B C4B C5B N1B -3.7(14) . . . . ?
Si6 C4B C5B N1B 172.6(7) . . . . ?
C1B N1B C5B C4B 4.4(13) . . . . ?
Ni3 N1B C5B C4B 178.0(7) . . . . ?
C1C N1C C5C C4C 2.1(14) . . . . ?
Ni3 N1C C5C C4C -164.0(8) . . . . ?
C3C C4C C5C N1C -2.2(15) . . . . ?
Si3 C4C C5C N1C 179.6(7) . . . . ?
C1D N1D C5D C4D 1.4(14) . . . . ?
Ni2 N1D C5D C4D -171.5(6) . . . . ?
C3D C4D C5D N1D 0.3(13) . . . . ?
Si5 C4D C5D N1D 178.0(7) . . . . ?
C1E N1E C5E C4E -0.4(13) . . . . ?
Ni1 N1E C5E C4E -167.7(6) . . . . ?
C3E C4E C5E N1E 2.3(13) . . . . ?
Si1 C4E C5E N1E 179.2(7) . . . . ?
C1F N1F C5F C4F 2.2(14) . . . . ?
Ni3 N1F C5F C4F 176.7(8) . . . . ?
C3F C4F C5F N1F -3.9(16) . . . . ?
Si2 C4F C5F N1F 173.2(8) . . . . ?
C10A N2A C6A C7A -0.5(13) . . . . ?
Ni3 N2A C6A C7A -165.1(7) . . . . ?
C10B N2B C6B C7B 1.9(14) . . . . ?
Ni1 N2B C6B C7B -168.9(7) . . . . ?
C10C N2C C6C C7C 1.7(18) . . . . ?
Ni2 N2C C6C C7C -178.2(10) . . . . ?
C10D N2D C6D C7D 1.3(11) . . . . ?
Ni1 N2D C6D C7D 177.1(6) . . . . ?
C10E N2E C6E C7E 1.4(13) . . . . ?
Ni2 N2E C6E C7E 177.6(6) . . . . ?
N2A C6A C7A C8A 0.5(14) . . . . ?
N2A C6A C7A Si1A -178.0(7) . . . . ?
N2B C6B C7B C8B 0.2(14) . . . . ?
N2B C6B C7B Si6 179.4(7) . . . . ?
C11B Si6 C7B C8B 38.4(11) . . . . ?
C12B Si6 C7B C8B -82.9(10) . . . . ?
C4B Si6 C7B C8B 158.2(9) . . . . ?
C11B Si6 C7B C6B -140.6(9) . . . . ?
C12B Si6 C7B C6B 98.0(8) . . . . ?
C4B Si6 C7B C6B -20.9(9) . . . . ?
N2C C6C C7C C8C 0(2) . . . . ?
N2D C6D C7D C8D -3.2(12) . . . . ?
N2D C6D C7D Si5 174.9(6) . . . . ?
C11D Si5 C7D C8D 20.9(9) . . . . ?
C4D Si5 C7D C8D -96.8(8) . . . . ?
C12D Si5 C7D C8D 143.5(8) . . . . ?
C11D Si5 C7D C6D -157.1(7) . . . . ?
C4D Si5 C7D C6D 85.2(7) . . . . ?
C12D Si5 C7D C6D -34.5(8) . . . . ?
N2E C6E C7E C8E -2.1(13) . . . . ?
N2E C6E C7E Si1 174.5(7) . . . . ?
C11E Si1 C7E C6E -155.6(7) . . . . ?
C12E Si1 C7E C6E -35.5(8) . . . . ?
C4E Si1 C7E C6E 86.3(8) . . . . ?
C11E Si1 C7E C8E 20.7(9) . . . . ?
C12E Si1 C7E C8E 140.8(8) . . . . ?
C4E Si1 C7E C8E -97.4(8) . . . . ?
C6A C7A C8A C9A -1.1(15) . . . . ?
Si1A C7A C8A C9A 177.5(8) . . . . ?
C6B C7B C8B C9B -1.0(17) . . . . ?
Si6 C7B C8B C9B 179.8(10) . . . . ?
C6C C7C C8C C9C -5(2) . . . . ?
C6D C7D C8D C9D 4.5(15) . . . . ?
Si5 C7D C8D C9D -173.6(9) . . . . ?
C6E C7E C8E C9E 0.6(14) . . . . ?
Si1 C7E C8E C9E -176.0(8) . . . . ?
C7A C8A C9A C10A 1.7(16) . . . . ?
C7B C8B C9B C10B -0.2(19) . . . . ?
C7C C8C C9C C10C 7.7(18) . . . . ?
C7C C8C C9C Si3 -173.3(11) . . . . ?
C11C Si3 C9C C8C 17.3(12) . . . . ?
C12C Si3 C9C C8C 141.6(10) . . . . ?
C4C Si3 C9C C8C -96.4(10) . . . . ?
C11C Si3 C9C C10C -163.7(9) . . . . ?
C12C Si3 C9C C10C -39.4(10) . . . . ?
C4C Si3 C9C C10C 82.6(9) . . . . ?
C7D C8D C9D C10D -4.1(17) . . . . ?
C7E C8E C9E C10E 1.5(17) . . . . ?
C6A N2A C10A C9A 1.2(13) . . . . ?
Ni3 N2A C10A C9A 166.1(8) . . . . ?
C8A C9A C10A N2A -1.8(16) . . . . ?
C6B N2B C10B C9B -3.2(15) . . . . ?
Ni1 N2B C10B C9B 167.7(9) . . . . ?
C8B C9B C10B N2B 2.5(18) . . . . ?
C6C N2C C10C C9C 1.1(16) . . . . ?
Ni2 N2C C10C C9C -178.9(8) . . . . ?
C8C C9C C10C N2C -5.7(16) . . . . ?
Si3 C9C C10C N2C 175.3(8) . . . . ?
C6D N2D C10D C9D -0.7(13) . . . . ?
Ni1 N2D C10D C9D -176.5(8) . . . . ?
C8D C9D C10D N2D 2.1(16) . . . . ?
C8E C9E C10E N2E -2.4(18) . . . . ?
C6E N2E C10E C9E 0.9(15) . . . . ?
Ni2 N2E C10E C9E -175.2(9) . . . . ?
C11A Si1A C12A C13A -64.7(9) . . . . ?
C4A Si1A C12A C13A 172.5(7) . . . . ?
C7A Si1A C12A C13A 52.7(8) . . . . ?
C11A Si1A C12A C17A 56.2(8) . . . . ?
C4A Si1A C12A C17A -66.6(7) . . . . ?
C7A Si1A C12A C17A 173.6(6) . . . . ?
C7B Si6 C12B C17B 55.9(8) . . . . ?
C11B Si6 C12B C17B -62.8(9) . . . . ?
C4B Si6 C12B C17B 174.8(7) . . . . ?
C7B Si6 C12B C13B -179.7(8) . . . . ?
C11B Si6 C12B C13B 61.7(9) . . . . ?
C4B Si6 C12B C13B -60.7(8) . . . . ?
C11C Si3 C12C C17C -71.6(12) . . . . ?
C9C Si3 C12C C17C 169.3(10) . . . . ?
C4C Si3 C12C C17C 47.8(12) . . . . ?
C11C Si3 C12C C13C 55.4(12) . . . . ?
C9C Si3 C12C C13C -63.7(11) . . . . ?
C4C Si3 C12C C13C 174.9(9) . . . . ?
C11E Si1 C12E C13E -60.1(9) . . . . ?
C7E Si1 C12E C13E 179.8(7) . . . . ?
C4E Si1 C12E C13E 58.0(8) . . . . ?
C11E Si1 C12E C17E 63.1(10) . . . . ?
C7E Si1 C12E C17E -57.0(9) . . . . ?
C4E Si1 C12E C17E -178.8(8) . . . . ?
C4F Si2 C12F C17F -179.3(7) . . . . ?
C7F Si2 C12F C17F 59.4(8) . . . . ?
C11F Si2 C12F C17F -60.5(10) . . . . ?
C4F Si2 C12F C13F -53.8(9) . . . . ?
C7F Si2 C12F C13F -175.1(7) . . . . ?
C11F Si2 C12F C13F 65.1(9) . . . . ?
C17A C12A C13A C14A 55.9(13) . . . . ?
Si1A C12A C13A C14A 177.6(8) . . . . ?
C17B C12B C13B C14B -51.6(17) . . . . ?
Si6 C12B C13B C14B -176.8(12) . . . . ?
C17C C12C C13C C14C -52.2(18) . . . . ?
Si3 C12C C13C C14C 176.7(12) . . . . ?
C17D C12D C13D C14D 57.3(15) . . . . ?
Si5 C12D C13D C14D 178.4(10) . . . . ?
C17E C12E C13E C14E 54.2(13) . . . . ?
Si1 C12E C13E C14E 178.8(9) . . . . ?
C17F C12F C13F C14F -50.2(15) . . . . ?
Si2 C12F C13F C14F -177.4(8) . . . . ?
C12A C13A C14A C15A -58.9(13) . . . . ?
C12B C13B C14B C15B 53(2) . . . . ?
C12C C13C C14C C15C 54.4(19) . . . . ?
C12D C13D C14D C15D -55.3(16) . . . . ?
C12E C13E C14E C15E -55.8(16) . . . . ?
C12F C13F C14F C15F 53.3(15) . . . . ?
C13A C14A C15A C16A 56.6(14) . . . . ?
C13B C14B C15B C16B -59(2) . . . . ?
C13C C14C C15C C16C -55.9(19) . . . . ?
C13D C14D C15D C16D 61.1(17) . . . . ?
C13E C14E C15E C16E 54.4(16) . . . . ?
C13F C14F C15F C16F -56.7(17) . . . . ?
C14A C15A C16A C17A -51.9(15) . . . . ?
C14B C15B C16B C17B 59(2) . . . . ?
C14C C15C C16C C17C 53.9(19) . . . . ?
C14D C15D C16D C17D -61.4(18) . . . . ?
C14E C15E C16E C17E -54.8(16) . . . . ?
C14F C15F C16F C17F 56.7(17) . . . . ?
C13A C12A C17A C16A -57.3(12) . . . . ?
Si1A C12A C17A C16A -178.6(7) . . . . ?
C15A C16A C17A C12A 54.7(13) . . . . ?
C13B C12B C17B C16B 53.9(14) . . . . ?
Si6 C12B C17B C16B 178.3(9) . . . . ?
C15B C16B C17B C12B -57.5(15) . . . . ?
C13C C12C C17C C16C 51.4(17) . . . . ?
Si3 C12C C17C C16C 179.6(10) . . . . ?
C15C C16C C17C C12C -52.9(18) . . . . ?
C13D C12D C17D C16D -56.5(14) . . . . ?
Si5 C12D C17D C16D -179.6(9) . . . . ?
C15D C16D C17D C12D 54.9(16) . . . . ?
C13E C12E C17E C16E -51.5(14) . . . . ?
Si1 C12E C17E C16E -176.4(10) . . . . ?
C15E C16E C17E C12E 52.9(16) . . . . ?
C13F C12F C17F C16F 55.2(16) . . . . ?
Si2 C12F C17F C16F 179.7(9) . . . . ?
C15F C16F C17F C12F -59.4(15) . . . . ?
C10F N2F C6F C7F 0.0 . . . . ?
Ni2 N2F C6F C7F -168.4(6) . . . . ?
N2F C6F C7F C8F 0.0 . . . . ?
N2F C6F C7F Si2 178.1(8) . . . . ?
C6F C7F C8F C9F 0.0 . . . . ?
Si2 C7F C8F C9F -178.0(8) . . . . ?
C7F C8F C9F C10F 0.0 . . . . ?
C8F C9F C10F N2F 0.0 . . . . ?
C6F N2F C10F C9F 0.0 . . . . ?
Ni2 N2F C10F C9F 168.6(6) . . . . ?
